data_1572633
loop_
_publ_author_name
'Stawski, Wojciech'
'Anderson, Harry L.'

_publ_section_title
;
 Polymorphism and flexibility of six-porphyrin nanorings in the solid
 state.
;
_journal_issue 41
_journal_name_full 'Chemical science'
_journal_page_first 16938
_journal_page_last 16946
_journal_paper_doi 10.1039/d4sc05255b
_journal_volume 15
_journal_year 2024
_chemical_formula_moiety 'C384 H348 N30 Zn6'
_chemical_formula_sum 'C384 H348 N30 Zn6'
_chemical_formula_weight 5775.12
_space_group_crystal_system trigonal
_space_group_IT_number 164
_space_group_name_Hall '-P 3 2"'
_space_group_name_H-M_alt 'P -3 m 1'
_atom_sites_solution_hydrogens mixed
_audit_creation_date 2024-05-16
_audit_creation_method
;
Olex2 1.5
(compiled 2024.02.16 svn.r378c4104 for OlexSys, GUI svn.r6928)
;
_audit_update_record
;
2024-07-31 deposited with the CCDC.	2024-09-18 downloaded from the CCDC.
;
_cell_angle_alpha 90
_cell_angle_beta 90
_cell_angle_gamma 120
_cell_formula_units_Z 4
_cell_length_a 49.3794(3)
_cell_length_b 49.3794(3)
_cell_length_c 28.6911(5)
_cell_measurement_reflns_used 71625
_cell_measurement_temperature 100.00(10)
_cell_measurement_theta_max 43.9510
_cell_measurement_theta_min 1.7900
_cell_volume 60585.6(12)
_computing_cell_refinement 'CrysAlisPro 1.171.43.95a (Rigaku OD, 2023)'
_computing_data_collection 'CrysAlisPro system (CCD 43.95a 64-bit (release 03-11-2023))'
_computing_data_reduction 'CrysAlisPro 1.171.43.95a (Rigaku OD, 2023)'
_computing_molecular_graphics 'Olex2 1.5 (Dolomanov et al., 2009)'
_computing_publication_material 'Olex2 1.5 (Dolomanov et al., 2009)'
_computing_structure_refinement 'SHELXL 2018/3 (Sheldrick, 2015)'
_computing_structure_solution 'SHELXT 2018/2 (Sheldrick, 2018)'
_diffrn_ambient_environment N~2~
_diffrn_ambient_temperature 100.00(10)
_diffrn_detector 'Hybrid Pixel Array Detector'
_diffrn_detector_area_resol_mean 10.0000
_diffrn_detector_type 'HyPix-Arc 150'
_diffrn_measured_fraction_theta_full 0.993
_diffrn_measured_fraction_theta_max 0.993
_diffrn_measurement_details
;
List of Runs (angles in degrees, time in seconds):

  # Type    Start    End  Width  t~exp~   \w     \q     \k     \f   Frames
#--------------------------------------------------------------------------
  1  \w     -1.00  24.00   0.50   20.00    --   52.77 -22.00 -11.00   50
  2  \w     15.00  44.00   0.50   20.00    --   63.40 -50.00  13.00   58
  3  \w     68.00 113.00   0.50   20.00    --   63.40  50.00 160.00   90
  4  \w     39.00 100.00   0.50   20.00    --   63.40-157.00 -10.00  122
  5  \w      6.00  34.00   0.50   20.00    --   52.77 -30.00 -30.00   56
  6  \w     70.00  96.00   0.50   20.00    --   52.77  45.00 120.00   52
  7  \w      1.00  27.00   0.50   20.00    --   52.77 -15.00  30.00   52
  8  \w      1.00  27.00   0.50   20.00    --   52.77 -15.00  90.00   52
  9  \w     61.00  92.00   0.50   20.00    --   52.77  30.00 -60.00   62
 10  \w      5.00  31.00   0.50   20.00    --   52.77 -30.00-150.00   52
 11  \w      1.00  26.00   0.50   20.00    --   52.77 -15.00 120.00   50
 12  \w      2.00  27.00   0.50   20.00    --   52.77 -15.00-120.00   50
 13  \w      1.00  27.00   0.50   20.00    --   52.77 -15.00   0.00   52
 14  \w      4.00  36.00   0.50   20.00    --   52.77 -30.00 -90.00   64
 15  \w     66.00  91.00   0.50   20.00    --   63.40-125.00 120.00   50
 16  \w     10.00  35.00   0.50   20.00    --   63.40 -30.00 -30.00   50
 17  \w     26.00  57.00   0.50   20.00    --   63.40-125.00 120.00   62
 18  \w     12.00  43.00   0.50   20.00    --   63.40 -45.00 -60.00   62
 19  \w      9.00  34.00   0.50   20.00    --   22.00  92.00 -98.29   50
 20  \w     10.00  35.00   0.50   20.00    --   22.00  90.00  99.54   50
 21  \w      8.00  33.00   0.50   20.00    --   22.00  93.00   3.16   50
 22  \w     17.00  42.00   0.50   20.00    --   26.00  86.00 -28.60   50
 23  \w     17.00  42.00   0.50   20.00    --   26.00  86.00 -63.35   50
 24  \w     17.00  42.00   0.50   20.00    --   26.00  86.00  71.09   50
 25  \w     16.00  41.00   0.50   20.00    --   26.00  87.00 154.87   50
 26  \w     14.00  41.00   0.50   20.00    --   26.00  91.00-166.96   54
 27  \w     24.00  51.00   0.50   20.00    --   52.77 -94.00  90.00   54
 28  \w      1.00  26.00   0.50   20.00    --   52.77 -15.00  60.00   50
 29  \w      2.00  29.00   0.50   20.00    --   52.77 -30.00 150.00   54
 30  \w     34.00  86.00   0.50   20.00    --   52.77-125.00  30.00  104
 31  \w     52.00  88.00   0.50   20.00    --   52.77  30.00-180.00   72
 32  \w     41.00  83.00   0.50   20.00    --   52.77-125.00-180.00   84
 33  \w      1.00  26.00   0.50   20.00    --   52.77 -15.00-180.00   50
 34  \w     61.00  94.00   0.50   20.00    --   52.77  61.00-150.00   66
 35  \w     54.00  90.00   0.50   20.00    --   52.77  77.00  60.00   72
 36  \w      5.00  36.00   0.50   20.00    --   52.77 -30.00 -60.00   62
 37  \w     43.00  83.00   0.50   20.00    --   58.09-120.00-101.05   80
 38  \w     89.00 115.00   0.50   20.00    --   63.40  45.00  30.00   52
 39  \w     50.00  97.00   0.50   20.00    --   63.40-125.00 -60.00   94
 40  \w     19.00  97.00   0.50   20.00    --   63.40-125.00-150.00  156
 41  \w     76.00 116.00   0.50   20.00    --   63.40  30.00  30.00   80
 42  \w     10.00  35.00   0.50   20.00    --   63.40 -30.00-180.00   50
 43  \w     60.00  97.00   0.50   20.00    --   63.40-125.00  30.00   74
 44  \w     71.00 109.00   0.50   20.00    --   63.40  45.00 -90.00   76
 45  \w     68.00  97.00   0.50   20.00    --   63.40-125.00  90.00   58
 46  \w     48.00  97.00   0.50   20.00    --   63.40-125.00  60.00   98
 47  \w     14.00  51.00   0.50   20.00    --   63.40 -45.00  30.00   74
 48  \w     77.00 103.00   0.50   20.00    --   63.40  61.00-150.00   52
 49  \w     77.00 115.00   0.50   20.00    --   63.40  30.00 120.00   76
 50  \w     77.00 103.00   0.50   20.00    --   63.40  61.00 -60.00   52
 51  \w     71.00  97.00   0.50   20.00    --   63.40-125.00-180.00   52
 52  \w     55.00  97.00   0.50   20.00    --   63.40-125.00   0.00   84
 53  \w     72.00  97.00   0.50   20.00    --   63.40-125.00 -90.00   50
 54  \w     72.00  97.00   0.50   20.00    --   63.40-125.00 -30.00   50
 55  \w     20.00  45.00   0.50   20.00    --   63.40-125.00-120.00   50
 56  \w     61.00  88.00   0.50   20.00    --   63.40-125.00-120.00   54
 57  \w     19.00  97.00   0.50   20.00    --   63.40-125.00 150.00  156
 58  \w     20.00  46.00   0.50   20.00    --   63.40-125.00   0.00   52
;
_diffrn_measurement_device 'four-circle diffractometer'
_diffrn_measurement_device_type 'XtaLAB Synergy R, DW system, HyPix-Arc 150'
_diffrn_measurement_method '\w scans'
_diffrn_orient_matrix_type 'CrysAlisPro convention (1999,Acta A55,543-557)'
_diffrn_orient_matrix_UB_11 -0.0059727000
_diffrn_orient_matrix_UB_12 -0.0049594000
_diffrn_orient_matrix_UB_13 0.0528841000
_diffrn_orient_matrix_UB_21 0.0318285000
_diffrn_orient_matrix_UB_22 0.0017912000
_diffrn_orient_matrix_UB_23 0.0064495000
_diffrn_orient_matrix_UB_31 0.0157601000
_diffrn_orient_matrix_UB_32 0.0356057000
_diffrn_orient_matrix_UB_33 0.0070845000
_diffrn_radiation_monochromator mirror
_diffrn_radiation_probe x-ray
_diffrn_radiation_type 'Cu K\a'
_diffrn_radiation_wavelength 1.54184
_diffrn_reflns_av_R_equivalents 0.0860
_diffrn_reflns_av_unetI/netI 0.0328
_diffrn_reflns_Laue_measured_fraction_full 0.993
_diffrn_reflns_Laue_measured_fraction_max 0.993
_diffrn_reflns_limit_h_max 44
_diffrn_reflns_limit_h_min -44
_diffrn_reflns_limit_k_max 44
_diffrn_reflns_limit_k_min -44
_diffrn_reflns_limit_l_max 26
_diffrn_reflns_limit_l_min -26
_diffrn_reflns_number 535747
_diffrn_reflns_point_group_measured_fraction_full 0.993
_diffrn_reflns_point_group_measured_fraction_max 0.993
_diffrn_reflns_theta_full 44.733
_diffrn_reflns_theta_max 44.733
_diffrn_reflns_theta_min 1.540
_diffrn_source 'Rotating-anode X-ray tube'
_diffrn_source_type 'Rigaku (Cu) X-ray Source'
_exptl_absorpt_coefficient_mu 0.513
_exptl_absorpt_correction_T_max 1.00000
_exptl_absorpt_correction_T_min 0.94130
_exptl_absorpt_correction_type multi-scan
_exptl_absorpt_process_details
;
CrysAlisPro 1.171.43.95a (Rigaku Oxford Diffraction, 2023)
Empirical absorption correction using spherical harmonics,
implemented in SCALE3 ABSPACK scaling algorithm.
;
_exptl_crystal_colour 'dark brown'
_exptl_crystal_colour_modifier dark
_exptl_crystal_colour_primary brown
_exptl_crystal_density_diffrn 0.633
_exptl_crystal_description cylinder
_exptl_crystal_F_000 12168
_exptl_crystal_preparation 'As described in the main text'
_exptl_crystal_recrystallization_method
'Layering of solution of nanoring in o-dichlorobenzene containing 2 equiv. of DABCO with methanol.'
_exptl_crystal_size_length 0.005
_exptl_crystal_size_max 0.05
_exptl_crystal_size_mid 0.05
_exptl_crystal_size_min 0.005
_exptl_crystal_size_rad 0.050
_refine_diff_density_max 0.958
_refine_diff_density_min -0.444
_refine_diff_density_rms 0.078
_refine_ls_extinction_method none
_refine_ls_goodness_of_fit_ref 1.067
_refine_ls_hydrogen_treatment mixed
_refine_ls_matrix_type full
_refine_ls_number_parameters 1534
_refine_ls_number_reflns 16792
_refine_ls_number_restraints 5279
_refine_ls_restrained_S_all 1.126
_refine_ls_R_factor_all 0.1320
_refine_ls_R_factor_gt 0.1041
_refine_ls_shift/su_max 0.001
_refine_ls_shift/su_mean 0.000
_refine_ls_structure_factor_coef Fsqd
_refine_ls_weighting_details 'w=1/[\s^2^(Fo^2^)+(0.2463P)^2^+35.8500P] where P=(Fo^2^+2Fc^2^)/3'
_refine_ls_weighting_scheme calc
_refine_ls_wR_factor_gt 0.3224
_refine_ls_wR_factor_ref 0.3558
_reflns_Friedel_coverage 0.000
_reflns_number_gt 10608
_reflns_number_total 16792
_reflns_threshold_expression 'I > 2\s(I)'
_cod_data_source_file d4sc05255b2.cif
_cod_data_source_block P6-II
_cod_depositor_comments 'Adding full bibliography for 1572633--1572636.cif.'
_cod_original_cell_volume 60585.6(13)
_cod_database_code 1572633
_shelx_shelxl_version_number 2018/3
_chemical_oxdiff_formula 'C500 H400 N24 Cl10 Zn6'
_chemical_oxdiff_usercomment 'nanoring '
_shelx_space_group_comment
;
The symmetry employed for this shelxl refinement is uniquely defined
by the following loop, which should always be used as a source of
symmetry information in preference to the above space-group names.
They are only intended as comments.
;
_shelx_estimated_absorpt_t_max 0.997
_shelx_estimated_absorpt_t_min 0.975
_olex2_refinement_description
;
1. Restrained distances
 N303-C373 = N303-C370 = N303-C370_$2 = N303-C373_$2
 1.345 with sigma of 0.02
 C371-C370 = C374-C373 = C371_$2-C370_$2 = C374_$2-C373_$2
 1.39 with sigma of 0.02
 C372-C371 = C372-C371_$2 = C372-C374 = C372-C374_$2
 1.37 with sigma of 0.02
 C373-C373_$2 = C370-C370_$2
 2.36 with sigma of 0.04
 N303-C374 = N303-C374_$2 = N303-C371 = N303-C371_$2
 2.39 with sigma of 0.04
 C372-C373 = C372-C373_$2 = C372-C370 = C372-C370_$2
 2.7 with sigma of 0.04
 C381_$2-C380 = C381-C380 = C382-C381 = C383-C382 = C383-C382_$2 = C382_$2-
 C381_$2
 1.39 with sigma of 0.01
 C390-C383
 1.45 with sigma of 0.005
 C340-N302 = N302-C344
 1.35 with sigma of 0.01
 C340-C341 = C343-C344
 1.39 with sigma of 0.01
 C342-C343 = C342-C341
 1.37 with sigma of 0.01
 N302-C343 = N302-C341
 2.39 with sigma of 0.02
 C340-C344
 2.36 with sigma of 0.02
 C343-C341
 2.29 with sigma of 0.02
 C340-C342 = C342-C344
 2.7 with sigma of 0.02
 C300-N301 = N301-C304 = C400-N301 = N301-C304
 1.35 with sigma of 0.01
 C300-C301 = C303-C304 = C400-C401 = C403-C404
 1.39 with sigma of 0.01
 C302-C303 = C302-C301 = C302-C403 = C302-C401
 1.37 with sigma of 0.01
 N301-C303 = N301-C301 = N301-C403 = N301-C401
 2.39 with sigma of 0.02
 C300-C304 = C400-C404
 2.36 with sigma of 0.02
 C303-C301 = C403-C401
 2.29 with sigma of 0.02
 C300-C302 = C302-C304 = C400-C302 = C302-C404
 2.7 with sigma of 0.02
 C65-C65_$3
 1.3 with sigma of 0.01
 H3B_3-C2_3
 2.045 with sigma of 0.0001
 C2_3-H3A_3
 2.045 with sigma of 0.0001
 C3_3-H3B_3 = C3_3-H3A_3
 0.98 with sigma of 0.0001
 H3A_3-H3B_3
 1.6 with sigma of 0.0001
 C3_2-H3B_2 = C3_2-H3A_2
 0.98 with sigma of 0.0001
 H3A_2-H3B_2
 1.6 with sigma of 0.0001
 H3B_2-C2_2
 2.045 with sigma of 0.0001
 C2_2-H3A_2
 2.045 with sigma of 0.0001
 C4_1-H4A_1 = C4_1-H4B_1
 0.98 with sigma of 0.0001
 H4B_1-H4A_1
 1.6 with sigma of 0.0001
 H4A_1-C2_1
 2.045 with sigma of 0.0001
 C2_1-H4B_1
 2.045 with sigma of 0.0001
 C351-C350 = C355-C350 = C355-C354 = C354-C353 = C352-C351 = C353-C352
 1.39 with sigma of 0.01
 C381_$2-C380 \\sim C381-C380 \\sim C382-C381 \\sim C383-C382 \\sim
C383-C382_$2 \\sim C382_$2-
 C381_$2
 with sigma of 0.01
 C2_8-C511 \\sim C2_8-C512 \\sim C2_8-C5_8 \\sim C2_8-C4_8 \\sim C2_8-C3_8
\\sim C2_8-C1_8 \\sim C2_8-
 C510
 with sigma of 0.02
 C380-C382 \\sim C382_$2-C381 \\sim C381_$2-C383 \\sim C382-C382_$2 \\sim
C383-C380 \\sim C381-
 C381_$2
 with sigma of 0.02
 C511-C512 \\sim C512-C510 \\sim C510-C511 \\sim C3_8-C4_8 \\sim C4_8-C5_8
\\sim C5_8-C3_8
 with sigma of 0.04
 C1_8-C5_8 \\sim C1_8-C4_8 \\sim C1_8-C3_8 \\sim C1_8-C510 \\sim C1_8-C512
\\sim C1_8-C511
 with sigma of 0.04
 C200-C203 \\sim C1_8-C203 \\sim C1_8-C202 \\sim C1_7-C202 \\sim C1_7-C201
\\sim C200-C201
 with sigma of 0.02
 C200-C1_8 \\sim C203-C202 \\sim C1_8-C1_7 \\sim C202-C201 \\sim C1_7-C200
\\sim C201-C203
 with sigma of 0.04
 C240-C243 \\sim C240-C241 \\sim C1_5-C241 \\sim C1_5-C242 \\sim C1_6-C242
\\sim C1_6-C243
 with sigma of 0.02
 C240-C1_6 \\sim C243-C242 \\sim C1_6-C1_5 \\sim C242-C241 \\sim C1_5-C240
\\sim C241-C243
 with sigma of 0.04
 C502-C500 \\sim C502-C501 \\sim C500-C501 \\sim C3_5-C4_5 \\sim C3_5-C5_5
\\sim C4_5-C5_5
 with sigma of 0.04
 C2_5-C502 \\sim C2_5-C500 \\sim C2_5-C501 \\sim C2_5-C3_5 \\sim C2_5-C1_5
\\sim C2_5-C4_5 \\sim C2_5-
 C5_5
 with sigma of 0.02
 C210-C211 \\sim C210-C213 \\sim C1_9-C213 \\sim C212-C1_9 \\sim C212-C1_10
\\sim C1_10-C211
 with sigma of 0.02
 C210-C1_10 \\sim C211-C212 \\sim C1_10-C1_9 \\sim C212-C213 \\sim C1_9-C210
\\sim C213-C211
 with sigma of 0.04
 C3_10-C4_10 \\sim C3_10-C5_10 \\sim C4_10-C5_10
 with sigma of 0.04
 C2_10-C3_10 \\sim C2_10-C1_10 \\sim C2_10-C4_10 \\sim C2_10-C5_10 \\sim
C2_10-C522 \\sim C2_10-
 C521 \\sim C2_10-C520
 with sigma of 0.02
 C315-C314 \\sim C415-C414 \\sim C315-C310 \\sim C415-C310 \\sim C411-C310
\\sim C311-C310 \\sim C411-
 C412 \\sim C311-C312 \\sim C412-C313 \\sim C312-C313 \\sim C313-C314 \\sim
C313-C414
 with sigma of 0.02
 C313-C415 \\sim C414-C310 \\sim C415-C411 \\sim C310-C412 \\sim C411-C313
\\sim C412-C414 \\sim C313-
 C315 \\sim C314-C310 \\sim C315-C311 \\sim C310-C312 \\sim C311-C313 \\sim
C312-C314
 with sigma of 0.04
2. Restrained planarity
 N303, C370_$2, C371_$2, C372, C371, C370
 with sigma of 0.001
 C373_$2, N303, C373, C374, C372, C374_$2
 with sigma of 0.001
 C200, C201, C202, C203, C1_7, C1_8
 with sigma of 0.001
 C302, C403, C404, N301, C400, C401
 with sigma of 0.001
 C240, C243, C242, C1_5, C1_6, C241
 with sigma of 0.001
 C340_$1, C341_$1, C343_$1, C344_$1, N302, C342
 with sigma of 0.01
 C210, C213, C211, C212, C1_9, C1_10
 with sigma of 0.001
 C342, C341, C340, N302, C344, C343
 with sigma of 0.01
 C303, C304, C302, C301, N301, C300
 with sigma of 0.001
 C313, C412, C411, C310, C415, C414
 with sigma of 0.001
 C313, C312, C311, C310, C315, C314
 with sigma of 0.001
3. Uiso/Uaniso restraints and constraints
C353 \\sim C360 \\sim C39 \\sim C342 \\sim C36 \\sim C34 \\sim C31 \\sim C350
\\sim C14 \\sim C47 \\sim C11 \\sim C380 \\sim C35 \\sim C50 \\sim C42 \\sim
C221 \\sim C16 \\sim C45 \\sim C13 \\sim C67 \\sim C65 \\sim C25 \\sim C38
\\sim C372 \\sim C15 \\sim C24 \\sim C30 \\sim C19 \\sim C29 \\sim C222 \\sim
C26 \\sim C64 \\sim C46 \\sim C233 \\sim C12 \\sim C49 \\sim C32 \\sim C40
\\sim C310 \\sim C17 \\sim C62 \\sim C232 \\sim C61 \\sim C63 \\sim C44 \\sim
C21 \\sim C223 \\sim C240 \\sim C230 \\sim C27 \\sim C66 \\sim C33 \\sim C22
\\sim C60 \\sim C330 \\sim C243 \\sim C48 \\sim C41 \\sim C10 \\sim C37 \\sim
C302 \\sim C220 \\sim C390 \\sim C200 \\sim C23 \\sim C383 \\sim C210 \\sim C43
\\sim C201 \\sim C18 \\sim C231 \\sim C20 \\sim C28 \\sim C241 \\sim C213 \\sim
C202 \\sim C211 \\sim C203 \\sim C242 \\sim C212 \\sim C354 \\sim C352 \\sim
C381 \\sim C351 \\sim C314 \\sim C315 \\sim C343 \\sim C355 \\sim C340 \\sim
C341 \\sim C382 \\sim C313 \\sim C312 \\sim C344 \\sim C311 \\sim C371 \\sim
C304 \\sim C374 \\sim C301 \\sim C401 \\sim C400 \\sim C303 \\sim C403 \\sim
C373 \\sim C300 \\sim C370 \\sim C404 \\sim C412 \\sim C411 \\sim C415 \\sim
C414 \\sim C502 \\sim C500 \\sim C501 \\sim C511 \\sim C510 \\sim C512 \\sim
C522 \\sim C521 \\sim C520 \\sim N6 \\sim N7 \\sim N8 \\sim N3 \\sim N5 \\sim
N4 \\sim N2 \\sim N303 \\sim N1 \\sim N301 \\sim N302: within 2A with sigma of
0.01 and sigma for terminal atoms of 0.02 within 2A
C3_8 \\sim C5_8 \\sim C2_8 \\sim C4_8 \\sim C511 \\sim C510 \\sim C512: within
2A with sigma of 0.01 and sigma for terminal atoms of 0.02 within 2A
C502 \\sim C500 \\sim C501 \\sim C3_5 \\sim C4_5 \\sim C2_5 \\sim C5_5: within
2A with sigma of 0.01 and sigma for terminal atoms of 0.02 within 2A
C3_10 \\sim C4_10 \\sim C2_10 \\sim C5_10 \\sim C522 \\sim C521 \\sim C520:
within 2A with sigma of 0.01 and sigma for terminal atoms of 0.02 within 2A
C302 \\sim C303 \\sim C403 \\sim C404 \\sim C301 \\sim C304 \\sim C300 \\sim
N301 \\sim C400 \\sim C401: within 2A with sigma of 0.01 and sigma for terminal
atoms of 0.02 within 2A
C314 \\sim C315 \\sim C312 \\sim C311 \\sim C412 \\sim C411 \\sim C415 \\sim
C414 \\sim C310 \\sim C313: within 2A with sigma of 0.01 and sigma for terminal
atoms of 0.02 within 2A
N303 \\sim C370 \\sim C373 \\sim C371 \\sim C374 \\sim C373 \\sim C370 \\sim
C371 \\sim C372 \\sim C374: within 2A with sigma of 0.01 and sigma for terminal
atoms of 0.02 within 2A
C340 \\sim N302 \\sim C344 \\sim C343 \\sim C342 \\sim C341: within 2A with
sigma of 0.01 and sigma for terminal atoms of 0.02 within 2A
4. Rigid body (RIGU) restrains
 All non-hydrogen atoms
 with sigma for 1-2 distances of 0.004 and sigma for 1-3 distances of 0.004
5. Others
 Fixed Sof: C314(0.5) H314(0.5) C315(0.5) H315(0.5) C343(0.5) H343(0.5)
 C340(0.5) H340(0.5) C341(0.5) H341(0.5) C312(0.5) H312(0.5) C344(0.5)
 H344(0.5) C311(0.5) H311(0.5) C371(0.5) H371(0.5) C304(0.5) H304(0.5)
 C374(0.5) H374(0.5) C301(0.5) H301(0.5) C401(0.5) H401(0.5) C400(0.5)
 H400(0.5) C303(0.5) H303(0.5) C403(0.5) H403(0.5) C373(0.5) H373(0.5)
 C300(0.5) H300(0.5) C370(0.5) H370(0.5) C404(0.5) H404(0.5) C412(0.5)
 H412(0.5) C411(0.5) H411(0.5) C415(0.5) H415(0.5) C414(0.5) H414(0.5)
 C502(0.5) H50A(0.5) H50B(0.5) H50C(0.5) C500(0.5) H50D(0.5) H50E(0.5)
 H50F(0.5) C501(0.5) H50G(0.5) H50H(0.5) H50I(0.5) C511(0.5) H51A(0.5)
 H51B(0.5) H51C(0.5) C510(0.5) H51D(0.5) H51E(0.5) H51F(0.5) C512(0.5)
 H51G(0.5) H51H(0.5) H51I(0.5) C522(0.5) H52A(0.5) H52B(0.5) H52C(0.5)
 C521(0.5) H52D(0.5) H52E(0.5) H52F(0.5) C520(0.5) H52G(0.5) H52H(0.5)
 H52I(0.5) H4A(0.5) H3A(0.5) H3B(0.5) C3(0.5) H3A(0.5) H3B(0.5) H3C(0.5)
 C5(0.5) H5A(0.5) H5B(0.5) H5C(0.5) C4(0.5) H4A(0.5) H4B(0.5) H4C(0.5) C2(0.5)
 C3(0.5) H3A(0.5) H3B(0.5) H3C(0.5) C4(0.5) H4A(0.5) H4B(0.5) H4C(0.5) C5(0.5)
 H5A(0.5) H5B(0.5) H5C(0.5) C3(0.5) H3A(0.5) H3B(0.5) H3C(0.5) C5(0.5) H5A(0.5)
 H5B(0.5) H5C(0.5) C4(0.5) H4A(0.5) H4B(0.5) H4C(0.5) C3(0.5) H3A(0.5) H3B(0.5)
 H3C(0.5) C4(0.5) H4A(0.5) H4B(0.5) H4C(0.5) C5(0.5) H5A(0.5) H5B(0.5) H5C(0.5)
6.a Me refined with riding coordinates:
 C502(H50A,H50B,H50C), C500(H50D,H50E,H50F), C501(H50G,H50H,H50I), C511(H51A,
 H51B,H51C), C510(H51D,H51E,H51F), C512(H51G,H51H,H51I), C522(H52A,H52B,H52C),
 C521(H52D,H52E,H52F), C520(H52G,H52H,H52I), C5(H5A,H5B,H5C), C5(H5A,H5B,H5C),
 C4(H4A,H4B,H4C), C3(H3A,H3B,H3C), C5(H5A,H5B,H5C), C4(H4A,H4B,H4C), C3(H3A,H3B,
 H3C), C4(H4A,H4B,H4C), C5(H5A,H5B,H5C), C5(H5A,H5B,H5C), C4(H4A,H4B,H4C),
 C3(H3A,H3B,H3C), C3(H3A,H3B,H3C), C5(H5A,H5B,H5C), C4(H4A,H4B,H4C), C3(H3A,H3B,
 H3C), C5(H5A,H5B,H5C), C4(H4A,H4B,H4C), C3(H3A,H3B,H3C), C4(H4A,H4B,H4C),
 C5(H5A,H5B,H5C), C3(H3A,H3B,H3C), C4(H4A,H4B,H4C), C5(H5A,H5B,H5C)
6.b Aromatic/amide H refined with riding coordinates:
 C221(H221), C13(H13), C38(H38), C222(H222), C233(H233), C12(H12), C49(H49),
 C32(H32), C17(H17), C232(H232), C44(H44), C223(H223), C27(H27), C33(H33),
 C22(H22), C243(H243), C48(H48), C37(H37), C23(H23), C43(H43), C201(H201),
 C18(H18), C231(H231), C28(H28), C241(H241), C213(H213), C202(H202), C211(H211),
  C203(H203), C242(H242), C212(H212), C354(H354), C352(H352), C381(H381),
 C351(H351), C314(H314), C315(H315), C343(H343), C355(H355), C340(H340),
 C341(H341), C382(H382), C312(H312), C344(H344), C311(H311), C371(H371),
 C304(H304), C374(H374), C301(H301), C401(H401), C400(H400), C303(H303),
 C403(H403), C373(H373), C300(H300), C370(H370), C404(H404), C412(H412),
 C411(H411), C415(H415), C414(H414)
;
_smtbx_masks_void_probe_radius 1.2
_smtbx_masks_void_truncation_radius 1.2

loop_
_space_group_symop_operation_xyz
'x, y, z'
'-y, x-y, z'
'-x+y, -x, z'
'y, x, -z'
'x-y, -y, -z'
'-x, -x+y, -z'
'-x, -y, -z'
'y, -x+y, -z'
'x-y, x, -z'
'-y, -x, z'
'-x+y, y, z'
'x, x-y, z'

loop_
_atom_site_label
_atom_site_type_symbol
_atom_site_fract_x
_atom_site_fract_y
_atom_site_fract_z
_atom_site_U_iso_or_equiv
_atom_site_adp_type
_atom_site_occupancy
_atom_site_site_symmetry_order
_atom_site_calc_flag
_atom_site_refinement_flags_posn
_atom_site_refinement_flags_adp
_atom_site_refinement_flags_occupancy
_atom_site_disorder_assembly
_atom_site_disorder_group
Zn3 Zn 0.24515(3) 0.24515(3) 1.000000 0.0709(5) Uani 1 2 d S T P . .
Zn2 Zn 0.14279(2) 0.28559(3) 0.49693(5) 0.0779(5) Uani 1 2 d S T P . .
Zn1 Zn 0.33409(2) 0.42181(2) 0.50275(4) 0.0887(5) Uani 1 1 d . . . . .
N6 N 0.17567(15) 0.29398(12) 0.5471(2) 0.0773(16) Uani 1 1 d . U . . .
N7 N 0.26477(14) 0.23673(14) 0.9423(2) 0.0802(16) Uani 1 1 d . U . . .
N8 N 0.27042(13) 0.23200(13) 1.0418(2) 0.0754(16) Uani 1 1 d . U . . .
N3 N 0.30791(15) 0.40514(14) 0.5618(3) 0.0879(17) Uani 1 1 d . U . . .
N5 N 0.17602(15) 0.29406(12) 0.4472(2) 0.0792(16) Uani 1 1 d . U . . .
N4 N 0.29469(14) 0.39611(13) 0.4636(3) 0.0845(17) Uani 1 1 d . U . . .
N2 N 0.37300(15) 0.43640(15) 0.5420(3) 0.0923(18) Uani 1 1 d . U . . .
N303 N 0.20239(16) 0.20239(16) 1.000000 0.089(3) Uani 1 2 d DS TU P . .
N1 N 0.36015(15) 0.42916(14) 0.4440(3) 0.0911(18) Uani 1 1 d . U . . .
N301 N 0.33369(12) 0.46504(12) 0.4983(2) 0.100(2) Uani 1 1 d D U . . .
N302 N 0.11724(8) 0.23447(17) 0.4951(3) 0.094(3) Uani 1 2 d DS TU P . .
C353 C 0.03355(13) 0.0671(3) 0.5000(4) 0.105(3) Uani 1 2 d DS TU P . .
C360 C 0.01643(11) 0.0329(2) 0.4996(5) 0.091(3) Uani 1 2 d S TU P . .
C39 C 0.17515(19) 0.29979(16) 0.5932(3) 0.0805(19) Uani 1 1 d . U . . .
C342 C 0.08365(10) 0.1673(2) 0.4967(4) 0.097(3) Uani 1 2 d DS TU P . .
C36 C 0.20214(19) 0.29135(16) 0.5395(3) 0.0798(19) Uani 1 1 d . U . . .
C34 C 0.20178(19) 0.29044(16) 0.4537(3) 0.0794(19) Uani 1 1 d . U . . .
C31 C 0.17490(19) 0.29909(17) 0.4002(3) 0.0838(19) Uani 1 1 d . U . . .
C350 C 0.06733(13) 0.1347(3) 0.4975(5) 0.112(3) Uani 1 2 d DS TU P B .
C14 C 0.26415(19) 0.38243(17) 0.4793(4) 0.0835(19) Uani 1 1 d . U . . .
C47 C 0.28377(18) 0.21439(17) 1.0278(3) 0.0781(18) Uani 1 1 d . U . . .
C11 C 0.29315(19) 0.39487(17) 0.4154(4) 0.087(2) Uani 1 1 d . U . . .
C380 C 0.11408(17) 0.11408(17) 1.000000 0.111(3) Uani 1 2 d DS TU P C .
C35 C 0.21257(19) 0.28766(16) 0.4963(3) 0.0792(19) Uani 1 1 d . U . . .
C50 C 0.27082(18) 0.23151(18) 1.0897(3) 0.082(2) Uani 1 1 d . U . . .
C42 C 0.26073(19) 0.24196(18) 0.8963(3) 0.0856(19) Uani 1 1 d . U . . .
C221 C 0.14704(14) 0.2941(3) 0.2922(4) 0.088(3) Uani 1 2 d S TU P . .
H221 H 0.136098 0.272196 0.297811 0.105 Uiso 1 2 calc R U P . .
C16 C 0.2749(2) 0.38973(17) 0.5654(4) 0.087(2) Uani 1 1 d . U . . .
C45 C 0.27917(18) 0.21935(18) 0.9410(3) 0.0811(19) Uani 1 1 d . U . . .
C13 C 0.2441(2) 0.37258(18) 0.4397(4) 0.097(2) Uani 1 1 d . U . . .
H13 H 0.221901 0.362362 0.441512 0.116 Uiso 1 1 calc R U . . .
C67 C 0.30089(19) 0.16460(19) 0.9702(3) 0.088(2) Uani 1 1 d . U . . .
C65 C 0.25252(17) 0.26818(17) 0.4987(3) 0.091(2) Uani 1 1 d D U . . .
C25 C 0.41139(19) 0.45746(18) 0.4811(4) 0.088(2) Uani 1 1 d . U . . .
C38 C 0.2019(2) 0.30208(18) 0.6171(3) 0.092(2) Uani 1 1 d . U . . .
H38 H 0.207250 0.306640 0.649078 0.110 Uiso 1 1 calc R U . . .
C372 C 0.1439(2) 0.1439(2) 1.000000 0.101(3) Uani 1 2 d DS TU P . .
C15 C 0.2562(2) 0.38099(17) 0.5247(4) 0.089(2) Uani 1 1 d . U . . .
C24 C 0.4030(2) 0.45251(19) 0.5269(4) 0.090(2) Uani 1 1 d . U . . .
C30 C 0.15221(12) 0.3044(2) 0.3780(4) 0.084(3) Uani 1 2 d S TU P . .
C19 C 0.3170(2) 0.40988(19) 0.6079(4) 0.093(2) Uani 1 1 d . U . . .
C29 C 0.3505(2) 0.42314(18) 0.3989(4) 0.092(2) Uani 1 1 d . U . . .
C222 C 0.16851(13) 0.3370(3) 0.2401(4) 0.083(3) Uani 1 2 d S TU P . .
H222 H 0.172454 0.344909 0.209164 0.100 Uiso 1 2 calc R U P . .
C26 C 0.3932(2) 0.44596(18) 0.4415(4) 0.089(2) Uani 1 1 d . U . . .
C64 C 0.2366(2) 0.27977(18) 0.4970(3) 0.088(2) Uani 1 1 d . U . . .
C46 C 0.28660(17) 0.20834(17) 0.9807(3) 0.0776(18) Uani 1 1 d . U . . .
C233 C 0.14745(15) 0.2949(3) 0.7026(4) 0.090(3) Uani 1 2 d S TU P . .
H233 H 0.136484 0.272967 0.697304 0.108 Uiso 1 2 calc R U P . .
C12 C 0.26044(19) 0.37958(17) 0.3988(4) 0.099(2) Uani 1 1 d . U . . .
H12 H 0.252772 0.375635 0.367733 0.119 Uiso 1 1 calc R U . . .
C49 C 0.28528(19) 0.21430(18) 1.1061(3) 0.090(2) Uani 1 1 d . U . . .
H49 H 0.289010 0.211132 1.137534 0.108 Uiso 1 1 calc R U . . .
C32 C 0.2001(2) 0.29865(18) 0.3753(3) 0.091(2) Uani 1 1 d . U . . .
H32 H 0.204810 0.301961 0.342976 0.109 Uiso 1 1 calc R U . . .
C40 C 0.15230(12) 0.3046(2) 0.6152(4) 0.084(2) Uani 1 2 d S TU P . .
C310 C 0.33320(12) 0.55132(16) 0.4905(3) 0.099(2) Uani 1 1 d D U . . .
C17 C 0.2655(2) 0.38527(18) 0.6116(3) 0.095(2) Uani 1 1 d . U . . .
H17 H 0.244531 0.375284 0.622675 0.115 Uiso 1 1 calc R U . . .
C62 C 0.4445(2) 0.4807(2) 0.4716(3) 0.097(2) Uani 1 1 d . U . . .
C232 C 0.16853(15) 0.3371(3) 0.7538(5) 0.095(3) Uani 1 2 d S TU P . .
H232 H 0.172281 0.344563 0.784943 0.114 Uiso 1 2 calc R U P . .
C61 C 0.19808(17) 0.36937(16) 0.5370(3) 0.092(2) Uani 1 1 d . U . . .
C63 C 0.47023(18) 0.50314(18) 0.4671(3) 0.096(2) Uani 1 1 d . U . . .
C44 C 0.28389(19) 0.21366(19) 0.8939(3) 0.090(2) Uani 1 1 d . U . . .
H44 H 0.293361 0.202021 0.883741 0.108 Uiso 1 1 calc R U . . .
C21 C 0.3755(2) 0.43802(19) 0.5903(4) 0.096(2) Uani 1 1 d . U . . .
C223 C 0.17386(13) 0.3477(3) 0.3199(4) 0.085(3) Uani 1 2 d S TU P . .
H223 H 0.181130 0.362259 0.344966 0.102 Uiso 1 2 calc R U P . .
C240 C 0.24264(9) 0.26126(14) 0.8289(3) 0.093(2) Uani 1 1 d D U . . .
C230 C 0.15739(14) 0.3148(3) 0.6635(5) 0.091(3) Uani 1 2 d S TU P . .
C27 C 0.4018(2) 0.44962(19) 0.3947(4) 0.096(2) Uani 1 1 d . U . . .
H27 H 0.422758 0.460713 0.383963 0.115 Uiso 1 1 calc R U . . .
C66 C 0.29739(19) 0.1863(2) 0.9740(3) 0.088(2) Uani 1 1 d . U . . .
C33 C 0.2151(2) 0.29246(18) 0.4087(3) 0.094(2) Uani 1 1 d . U . . .
H33 H 0.232568 0.289732 0.403123 0.113 Uiso 1 1 calc R U . . .
C22 C 0.40761(19) 0.45534(19) 0.6062(4) 0.102(2) Uani 1 1 d . U . . .
H22 H 0.415326 0.459403 0.637225 0.123 Uiso 1 1 calc R U . . .
C60 C 0.2235(2) 0.37213(17) 0.5341(3) 0.094(2) Uani 1 1 d . U . . .
C330 C 0.33300(15) 0.63825(16) 0.4849(4) 0.104(3) Uani 1 1 d . U . . .
C243 C 0.25736(10) 0.29103(14) 0.8110(3) 0.101(2) Uani 1 1 d D U . . .
H243 H 0.268587 0.308536 0.830932 0.121 Uiso 1 1 calc R U . . .
C48 C 0.29248(19) 0.20357(19) 1.0676(3) 0.090(2) Uani 1 1 d . U . . .
H48 H 0.301871 0.190833 1.067242 0.108 Uiso 1 1 calc R U . . .
C41 C 0.24415(19) 0.25727(19) 0.8803(3) 0.086(2) Uani 1 1 d . U . . .
C10 C 0.3184(2) 0.40713(18) 0.3840(4) 0.095(2) Uani 1 1 d . U . . .
C37 C 0.2176(2) 0.29625(17) 0.5836(3) 0.092(2) Uani 1 1 d . U . . .
H37 H 0.236204 0.295503 0.588668 0.111 Uiso 1 1 calc R U . . .
C302 C 0.33316(11) 0.52348(14) 0.49244(19) 0.108(2) Uani 1 1 d D U . . .
C220 C 0.15729(14) 0.3146(3) 0.3298(5) 0.089(2) Uani 1 2 d S TU P . .
C390 C 0.02952(15) 0.02952(15) 1.000000 0.109(4) Uani 1 2 d DS TU P . .
C200 C 0.31188(9) 0.40517(14) 0.3329(3) 0.103(2) Uani 1 1 d D U . . .
C23 C 0.4237(2) 0.4642(2) 0.5662(4) 0.102(2) Uani 1 1 d . U . . .
H23 H 0.445784 0.476490 0.564146 0.122 Uiso 1 1 calc R U . . .
C383 C 0.05911(15) 0.05911(15) 1.000000 0.117(4) Uani 1 2 d DS TU P . .
C210 C 0.35641(13) 0.42875(13) 0.6731(3) 0.107(2) Uani 1 1 d D U . . .
C43 C 0.2727(2) 0.22750(19) 0.8668(3) 0.096(2) Uani 1 1 d . U . . .
H43 H 0.272727 0.227678 0.833649 0.116 Uiso 1 1 calc R U . . .
C201 C 0.29606(9) 0.37579(15) 0.3123(3) 0.104(2) Uani 1 1 d D U . . .
H201 H 0.289232 0.357426 0.330477 0.125 Uiso 1 1 calc R U . . .
C18 C 0.2917(2) 0.39782(19) 0.6381(4) 0.102(2) Uani 1 1 d . U . . .
H18 H 0.292578 0.398273 0.671155 0.122 Uiso 1 1 calc R U . . .
C231 C 0.17384(14) 0.3477(3) 0.6750(5) 0.095(3) Uani 1 2 d S TU P . .
H231 H 0.181218 0.362437 0.650258 0.114 Uiso 1 2 calc R U P . .
C20 C 0.3498(2) 0.42560(19) 0.6230(4) 0.096(2) Uani 1 1 d . U . . .
C28 C 0.3765(2) 0.43542(19) 0.3665(4) 0.104(2) Uani 1 1 d . U . . .
H28 H 0.375874 0.433886 0.333430 0.125 Uiso 1 1 calc R U . . .
C241 C 0.22661(13) 0.23638(19) 0.7997(3) 0.110(2) Uani 1 1 d D U . . .
H241 H 0.216510 0.215884 0.812462 0.132 Uiso 1 1 calc R U . . .
C213 C 0.37327(14) 0.41575(14) 0.6920(3) 0.112(2) Uani 1 1 d D U . . .
H213 H 0.380212 0.404857 0.672588 0.135 Uiso 1 1 calc R U . . .
C202 C 0.30071(11) 0.40124(18) 0.2386(3) 0.124(3) Uani 1 1 d D U . . .
H202 H 0.296704 0.399560 0.206044 0.148 Uiso 1 1 calc R U . . .
C211 C 0.34602(15) 0.44480(14) 0.7010(4) 0.120(3) Uani 1 1 d D U . . .
H211 H 0.334518 0.453631 0.687905 0.144 Uiso 1 1 calc R U . . .
C203 C 0.32178(12) 0.43196(18) 0.3058(3) 0.114(3) Uani 1 1 d D U . . .
H203 H 0.332557 0.451793 0.320624 0.136 Uiso 1 1 calc R U . . .
C242 C 0.23950(12) 0.26989(18) 0.7359(3) 0.127(3) Uani 1 1 d D U . . .
H242 H 0.238554 0.273173 0.703475 0.153 Uiso 1 1 calc R U . . .
C212 C 0.36945(18) 0.43461(18) 0.7661(4) 0.139(3) Uani 1 1 d D U . . .
H212 H 0.374004 0.436634 0.798522 0.167 Uiso 1 1 calc R U . . .
C354 C 0.04239(11) 0.0848(2) 0.5393(5) 0.147(4) Uani 1 2 d DS TU P B .
H354 H 0.037318 0.074635 0.568791 0.177 Uiso 1 2 calc R U P . .
C352 C 0.04233(11) 0.0847(2) 0.4604(5) 0.146(4) Uani 1 2 d DS TU P B .
H352 H 0.036851 0.073702 0.431603 0.175 Uiso 1 2 calc R U P . .
C381 C 0.1005(2) 0.1010(2) 0.95808(19) 0.187(5) Uani 1 1 d D U . . .
H381 H 0.110332 0.110692 0.929544 0.224 Uiso 1 1 calc R U . C .
C351 C 0.05836(11) 0.1167(2) 0.4583(5) 0.148(4) Uani 1 2 d DS TU P . .
H351 H 0.063328 0.126657 0.428681 0.178 Uiso 1 2 calc R U P B .
C314 C 0.34339(18) 0.5980(3) 0.4499(4) 0.101(3) Uani 0.5 1 d D U P A 2
H314 H 0.350598 0.610468 0.422608 0.121 Uiso 0.5 1 calc R U P A 2
C315 C 0.34345(19) 0.5698(2) 0.4516(5) 0.102(3) Uani 0.5 1 d D U P A 2
H315 H 0.350670 0.563416 0.425456 0.122 Uiso 0.5 1 calc R U P A 2
C343 C 0.1108(2) 0.1858(2) 0.5217(4) 0.101(4) Uani 0.5 1 d D U P B -1
H343 H 0.118670 0.175339 0.540483 0.122 Uiso 0.5 1 calc R U P B -1
C355 C 0.05872(11) 0.1174(2) 0.5378(5) 0.151(4) Uani 1 2 d DS TU P . .
H355 H 0.064211 0.128422 0.566563 0.181 Uiso 1 2 calc R U P B .
C340 C 0.0910(2) 0.2186(2) 0.4695(4) 0.104(4) Uani 0.5 1 d D U P B -1
H340 H 0.083349 0.229136 0.450775 0.125 Uiso 0.5 1 calc R U P B -1
C341 C 0.0755(2) 0.1858(2) 0.4715(4) 0.100(4) Uani 0.5 1 d D U P B -1
H341 H 0.057070 0.175070 0.453162 0.120 Uiso 0.5 1 calc R U P B -1
C382 C 0.0724(2) 0.0733(2) 0.95835(19) 0.195(5) Uani 1 1 d D U . . .
H382 H 0.062250 0.064067 0.929810 0.234 Uiso 1 1 calc R U . . .
C313 C 0.33320(9) 0.60800(15) 0.4868(2) 0.098(2) Uani 1 1 d D U . . .
C312 C 0.32254(11) 0.5896(2) 0.5272(3) 0.105(3) Uani 0.5 1 d D U P A 2
H312 H 0.315353 0.596142 0.553165 0.126 Uiso 0.5 1 calc R U P A 2
C344 C 0.1279(2) 0.2190(2) 0.5216(4) 0.104(4) Uani 0.5 1 d D U P B -1
H344 H 0.146418 0.230084 0.539665 0.124 Uiso 0.5 1 calc R U P B -1
C311 C 0.32272(13) 0.5614(2) 0.5284(4) 0.105(3) Uani 0.5 1 d D U P A 2
H311 H 0.315550 0.548814 0.555589 0.126 Uiso 0.5 1 calc R U P A 2
C371 C 0.15058(17) 0.16965(16) 0.9744(2) 0.118(4) Uani 0.5 1 d D U P C -1
H371 H 0.134232 0.167848 0.954867 0.142 Uiso 0.5 1 calc R U P C -1
C304 C 0.35096(15) 0.48639(19) 0.4652(2) 0.111(3) Uani 0.5 1 d D U P D 1
H304 H 0.363321 0.482557 0.443750 0.133 Uiso 0.5 1 calc R U P D 1
C374 C 0.1541(2) 0.1658(2) 1.0336(5) 0.128(4) Uani 0.5 1 d D U P C -2
H374 H 0.140409 0.161042 1.059413 0.153 Uiso 0.5 1 calc R U P C -2
C301 C 0.3166(2) 0.4994(2) 0.5246(3) 0.116(3) Uani 0.5 1 d D U P D 1
H301 H 0.304079 0.502812 0.546361 0.139 Uiso 0.5 1 calc R U P D 1
C401 C 0.3143(2) 0.4967(2) 0.4676(3) 0.117(3) Uani 0.5 1 d D U P D 2
H401 H 0.299813 0.497593 0.446692 0.140 Uiso 0.5 1 calc R U P D 2
C400 C 0.3140(2) 0.4681(2) 0.4697(3) 0.114(3) Uani 0.5 1 d D U P D 2
H400 H 0.299912 0.451035 0.450888 0.137 Uiso 0.5 1 calc R U P D 2
C303 C 0.35001(13) 0.5146(2) 0.4636(2) 0.113(3) Uani 0.5 1 d D U P D 1
H303 H 0.362312 0.529140 0.440116 0.135 Uiso 0.5 1 calc R U P D 1
C403 C 0.35262(14) 0.5175(2) 0.5210(2) 0.121(3) Uani 0.5 1 d D U P D 2
H403 H 0.366678 0.534730 0.539712 0.145 Uiso 0.5 1 calc R U P D 2
C373 C 0.1821(2) 0.1946(2) 1.0360(4) 0.125(4) Uani 0.5 1 d D U P C -2
H373 H 0.186682 0.208195 1.061950 0.150 Uiso 0.5 1 calc R U P C -2
C300 C 0.3162(2) 0.4708(2) 0.5287(3) 0.113(3) Uani 0.5 1 d D U P D 1
H300 H 0.304017 0.455949 0.551942 0.136 Uiso 0.5 1 calc R U P D 1
C370 C 0.17855(16) 0.19863(17) 0.9730(2) 0.114(4) Uani 0.5 1 d D U P C -1
H370 H 0.180486 0.215074 0.953562 0.136 Uiso 0.5 1 calc R U P C -1
C404 C 0.35489(18) 0.4902(2) 0.5266(3) 0.119(3) Uani 0.5 1 d D U P D 2
H404 H 0.369216 0.488934 0.547356 0.143 Uiso 0.5 1 calc R U P D 2
C412 C 0.34511(11) 0.6006(2) 0.5257(3) 0.103(3) Uani 0.5 1 d D U P A 1
H412 H 0.353209 0.614977 0.550914 0.123 Uiso 0.5 1 calc R U P A 1
C411 C 0.34538(13) 0.5729(2) 0.5284(4) 0.102(3) Uani 0.5 1 d D U P A 1
H411 H 0.353579 0.568205 0.555222 0.123 Uiso 0.5 1 calc R U P A 1
C415 C 0.32161(19) 0.5589(3) 0.4526(4) 0.098(3) Uani 0.5 1 d D U P A 1
H415 H 0.313431 0.544732 0.427108 0.117 Uiso 0.5 1 calc R U P A 1
C414 C 0.32169(18) 0.5870(2) 0.4510(4) 0.099(3) Uani 0.5 1 d D U P A 1
H414 H 0.313510 0.591815 0.424245 0.119 Uiso 0.5 1 calc R U P A 1
C502 C 0.1806(5) 0.2120(6) 0.6956(9) 0.169(6) Uani 0.5 1 d D U P E 2
H50A H 0.165520 0.211292 0.718429 0.253 Uiso 0.5 1 calc R U P E 2
H50B H 0.188949 0.231268 0.677325 0.253 Uiso 0.5 1 calc R U P E 2
H50C H 0.170274 0.193883 0.674824 0.253 Uiso 0.5 1 calc R U P E 2
C500 C 0.1938(6) 0.1805(4) 0.7484(7) 0.169(6) Uani 0.5 1 d D U P E 2
H50D H 0.177861 0.179027 0.770289 0.253 Uiso 0.5 1 calc R U P E 2
H50E H 0.184293 0.162761 0.726757 0.253 Uiso 0.5 1 calc R U P E 2
H50F H 0.210621 0.179962 0.765782 0.253 Uiso 0.5 1 calc R U P E 2
C501 C 0.2313(5) 0.2122(7) 0.6881(9) 0.187(7) Uani 0.5 1 d D U P E 2
H50G H 0.247981 0.211715 0.706039 0.280 Uiso 0.5 1 calc R U P E 2
H50H H 0.221580 0.194143 0.667230 0.280 Uiso 0.5 1 calc R U P E 2
H50I H 0.240256 0.231528 0.669731 0.280 Uiso 0.5 1 calc R U P E 2
C511 C 0.3219(6) 0.4835(4) 0.2552(8) 0.166(6) Uani 0.5 1 d D U P F 2
H51A H 0.299214 0.473972 0.259359 0.249 Uiso 0.5 1 calc R U P F 2
H51B H 0.332090 0.488319 0.285759 0.249 Uiso 0.5 1 calc R U P F 2
H51C H 0.329726 0.502798 0.237054 0.249 Uiso 0.5 1 calc R U P F 2
C510 C 0.3635(3) 0.4750(6) 0.2228(10) 0.169(6) Uani 0.5 1 d D U P F 2
H51D H 0.373601 0.478041 0.253266 0.254 Uiso 0.5 1 calc R U P F 2
H51E H 0.367775 0.461117 0.203725 0.254 Uiso 0.5 1 calc R U P F 2
H51F H 0.371741 0.495265 0.207144 0.254 Uiso 0.5 1 calc R U P F 2
C512 C 0.3118(6) 0.4554(6) 0.1832(6) 0.185(8) Uani 0.5 1 d D U P F 2
H51G H 0.289287 0.445982 0.189144 0.278 Uiso 0.5 1 calc R U P F 2
H51H H 0.319430 0.475383 0.167133 0.278 Uiso 0.5 1 calc R U P F 2
H51I H 0.315463 0.441235 0.163715 0.278 Uiso 0.5 1 calc R U P F 2
C522 C 0.3506(6) 0.4653(7) 0.8295(6) 0.176(7) Uani 0.5 1 d D U P G 2
H52A H 0.373412 0.475213 0.831207 0.264 Uiso 0.5 1 calc R U P G 2
H52B H 0.343602 0.477145 0.848453 0.264 Uiso 0.5 1 calc R U P G 2
H52C H 0.341095 0.443818 0.841376 0.264 Uiso 0.5 1 calc R U P G 2
C521 C 0.3568(6) 0.4991(4) 0.7664(9) 0.163(6) Uani 0.5 1 d D U P G 2
H52D H 0.379534 0.508042 0.767447 0.244 Uiso 0.5 1 calc R U P G 2
H52E H 0.350489 0.501253 0.734892 0.244 Uiso 0.5 1 calc R U P G 2
H52F H 0.350686 0.510232 0.788534 0.244 Uiso 0.5 1 calc R U P G 2
C520 C 0.3056(4) 0.4492(7) 0.7788(10) 0.164(6) Uani 0.5 1 d D U P G 2
H52G H 0.298486 0.448438 0.746680 0.246 Uiso 0.5 1 calc R U P G 2
H52H H 0.296489 0.427878 0.791051 0.246 Uiso 0.5 1 calc R U P G 2
H52I H 0.298996 0.461205 0.798128 0.246 Uiso 0.5 1 calc R U P G 2
C4_1 C 0.14847(3) 0.29694(7) 0.15903(10) 0.105(4) Uani 1 2 d DS TU P . .
C5_1 C 0.10549(17) 0.2620(2) 0.2076(3) 0.117(3) Uani 1 1 d D U . . .
H5A_1 H 0.099071 0.251333 0.237779 0.175 Uiso 1 1 calc R U . . .
H5B_1 H 0.096310 0.275399 0.203482 0.175 Uiso 1 1 calc R U . . .
H5C_1 H 0.098233 0.246362 0.182568 0.175 Uiso 1 1 calc R U . . .
C2_1 C 0.14088(5) 0.28176(10) 0.20587(7) 0.098(3) Uani 1 2 d DS TU P . .
C1_1 C 0.15245(13) 0.3049(3) 0.2463(4) 0.089(2) Uani 1 2 d DS TU P . .
H4A_1 H 0.14133(10) 0.28095(6) 0.13462(7) 0.134 Uiso 0.5 1 d D U P H -1
H4B_1 H 0.13819(5) 0.30939(4) 0.15510(12) 0.134 Uiso 1 1 d D U . I -1
C5_2 C 0.22891(17) 0.40702(19) 0.2930(3) 0.119(3) Uani 1 1 d D U . . .
H5A_2 H 0.226039 0.401403 0.326065 0.179 Uiso 1 1 calc R U . . .
H5B_2 H 0.240634 0.398219 0.277977 0.179 Uiso 1 1 calc R U . . .
H5C_2 H 0.240542 0.429843 0.289814 0.179 Uiso 1 1 calc R U . . .
C1_2 C 0.17907(11) 0.3581(2) 0.2763(5) 0.086(2) Uani 1 2 d DS TU P . .
C2_2 C 0.19697(5) 0.39394(10) 0.26955(9) 0.098(3) Uani 1 2 d DS TU P . .
C3_2 C 0.20130(3) 0.40260(5) 0.21813(19) 0.140(5) Uani 1 2 d DS TU P . .
H3A_2 H 0.20244(6) 0.42291(4) 0.21501(12) 0.210 Uiso 0.5 1 d D U P J -1
H3B_2 H 0.22114(4) 0.40448(6) 0.20811(9) 0.210 Uiso 1 1 d D U . K -1
C4_3 C 0.10547(18) 0.2614(2) 0.7835(3) 0.125(3) Uani 1 1 d D U . . .
H4A_3 H 0.096399 0.275051 0.785684 0.188 Uiso 1 1 calc R U . . .
H4B_3 H 0.099575 0.250217 0.753733 0.188 Uiso 1 1 calc R U . . .
H4C_3 H 0.097611 0.246289 0.809203 0.188 Uiso 1 1 calc R U . . .
C3_3 C 0.14813(3) 0.29626(7) 0.83531(13) 0.134(4) Uani 1 2 d DS TU P . .
C2_3 C 0.14038(5) 0.28077(10) 0.78658(7) 0.103(3) Uani 1 2 d DS TU P . .
C1_3 C 0.15264(14) 0.3053(3) 0.7486(4) 0.098(3) Uani 1 2 d DS TU P . .
H3A_3 H 0.13884(6) 0.30975(4) 0.83610(13) 0.147 Uiso 1 1 d D U . L -1
H3B_3 H 0.13733(11) 0.27915(6) 0.85771(7) 0.147 Uiso 0.5 1 d D U P M -1
C3_4 C 0.1761(5) 0.4062(4) 0.7397(8) 0.128(6) Uani 0.5 1 d D U P N -1
H3A_4 H 0.162402 0.402029 0.712740 0.192 Uiso 0.5 1 calc R U P N -1
H3B_4 H 0.163410 0.395613 0.767211 0.192 Uiso 0.5 1 calc R U P N -1
H3C_4 H 0.188153 0.428753 0.745451 0.192 Uiso 0.5 1 calc R U P N -1
C5_4 C 0.2216(4) 0.4116(4) 0.6916(6) 0.162(8) Uani 0.5 1 d D U P N -1
H5A_4 H 0.235156 0.402694 0.687048 0.243 Uiso 0.5 1 calc R U P N -1
H5B_4 H 0.210295 0.409870 0.662561 0.243 Uiso 0.5 1 calc R U P N -1
H5C_4 H 0.234263 0.433733 0.700204 0.243 Uiso 0.5 1 calc R U P N -1
C4_4 C 0.2191(4) 0.4008(5) 0.7723(6) 0.147(8) Uani 0.5 1 d D U P N -1
H4A_4 H 0.233609 0.393076 0.766652 0.221 Uiso 0.5 1 calc R U P N -1
H4B_4 H 0.230896 0.423384 0.777827 0.221 Uiso 0.5 1 calc R U P N -1
H4C_4 H 0.206153 0.390244 0.799587 0.221 Uiso 0.5 1 calc R U P N -1
C2_4 C 0.1982(4) 0.3941(2) 0.7301(4) 0.111(3) Uani 0.5 1 d D U P N -1
C1_4 C 0.17938(12) 0.3588(2) 0.7205(5) 0.098(3) Uani 1 2 d DS TU P . .
C3_5 C 0.2115(7) 0.2206(5) 0.6691(5) 0.182(7) Uani 0.5 1 d D U P E 1
H3A_5 H 0.203048 0.234470 0.663160 0.273 Uiso 0.5 1 calc R U P E 1
H3B_5 H 0.233844 0.231487 0.661311 0.273 Uiso 0.5 1 calc R U P E 1
H3C_5 H 0.200448 0.201788 0.649782 0.273 Uiso 0.5 1 calc R U P E 1
C1_5 C 0.22448(13) 0.23985(19) 0.7521(3) 0.128(3) Uani 1 1 d D U . . .
C4_5 C 0.1726(3) 0.1942(5) 0.7342(8) 0.163(6) Uani 0.5 1 d D U P E 1
H4A_5 H 0.164143 0.208245 0.730049 0.244 Uiso 0.5 1 calc R U P E 1
H4B_5 H 0.161125 0.175773 0.714197 0.244 Uiso 0.5 1 calc R U P E 1
H4C_5 H 0.170269 0.187538 0.766849 0.244 Uiso 0.5 1 calc R U P E 1
C2_5 C 0.2072(3) 0.2112(3) 0.7209(4) 0.158(3) Uani 1 1 d D U . . .
C5_5 C 0.2208(6) 0.1900(5) 0.7270(8) 0.160(5) Uani 0.5 1 d D U P E 1
H5A_5 H 0.209583 0.171670 0.706910 0.241 Uiso 0.5 1 calc R U P E 1
H5B_5 H 0.242973 0.201366 0.718476 0.241 Uiso 0.5 1 calc R U P E 1
H5C_5 H 0.218620 0.183346 0.759617 0.241 Uiso 0.5 1 calc R U P E 1
C5_6 C 0.2813(3) 0.3269(3) 0.6912(4) 0.190(5) Uani 1 1 d D U . . .
H5A_6 H 0.296433 0.319518 0.692621 0.286 Uiso 1 1 calc R U . . .
H5B_6 H 0.263594 0.312670 0.671548 0.286 Uiso 1 1 calc R U . . .
H5C_6 H 0.291407 0.347950 0.677836 0.286 Uiso 1 1 calc R U . . .
C1_6 C 0.25570(12) 0.29533(17) 0.7636(3) 0.115(2) Uani 1 1 d D U . . .
C4_6 C 0.2970(2) 0.3517(2) 0.7700(4) 0.167(4) Uani 1 1 d D U . . .
H4A_6 H 0.312491 0.344981 0.773573 0.250 Uiso 1 1 calc R U . . .
H4B_6 H 0.306592 0.371981 0.754158 0.250 Uiso 1 1 calc R U . . .
H4C_6 H 0.289499 0.353580 0.800789 0.250 Uiso 1 1 calc R U . . .
C2_6 C 0.2695(2) 0.3275(2) 0.7411(3) 0.136(3) Uani 1 1 d D U . . .
C3_6 C 0.2466(2) 0.3389(2) 0.7367(4) 0.145(4) Uani 1 1 d D U . . .
H3A_6 H 0.256839 0.359567 0.722063 0.217 Uiso 1 1 calc R U . . .
H3B_6 H 0.228880 0.324213 0.717454 0.217 Uiso 1 1 calc R U . . .
H3C_6 H 0.239051 0.340231 0.767727 0.217 Uiso 1 1 calc R U . . .
C3_7 C 0.2923(2) 0.3405(3) 0.1995(4) 0.168(4) Uani 1 1 d D U . . .
H3A_7 H 0.312020 0.343217 0.211915 0.252 Uiso 1 1 calc R U . . .
H3B_7 H 0.280691 0.320099 0.184234 0.252 Uiso 1 1 calc R U . . .
H3C_7 H 0.296826 0.357088 0.176796 0.252 Uiso 1 1 calc R U . . .
C5_7 C 0.2423(2) 0.3383(3) 0.2208(5) 0.181(5) Uani 1 1 d D U . . .
H5A_7 H 0.230131 0.339571 0.246853 0.272 Uiso 1 1 calc R U . . .
H5B_7 H 0.246543 0.354847 0.198224 0.272 Uiso 1 1 calc R U . . .
H5C_7 H 0.230408 0.317858 0.205662 0.272 Uiso 1 1 calc R U . . .
C4_7 C 0.2655(3) 0.3157(2) 0.2736(4) 0.162(4) Uani 1 1 d D U . . .
H4A_7 H 0.252947 0.316615 0.299376 0.242 Uiso 1 1 calc R U . . .
H4B_7 H 0.253723 0.295533 0.257609 0.242 Uiso 1 1 calc R U . . .
H4C_7 H 0.285029 0.317926 0.285881 0.242 Uiso 1 1 calc R U . . .
C2_7 C 0.2730(2) 0.3424(2) 0.2390(3) 0.132(3) Uani 1 1 d D U . . .
C1_7 C 0.29036(11) 0.37376(17) 0.2644(3) 0.113(2) Uani 1 1 d D U . . .
C3_8 C 0.3493(5) 0.4585(5) 0.1903(7) 0.163(6) Uani 0.5 1 d D U P F 1
H3A_8 H 0.336753 0.439460 0.172111 0.245 Uiso 0.5 1 calc R U P F 1
H3B_8 H 0.356881 0.476814 0.169858 0.245 Uiso 0.5 1 calc R U P F 1
H3C_8 H 0.367148 0.457980 0.204144 0.245 Uiso 0.5 1 calc R U P F 1
C1_8 C 0.31660(12) 0.43090(18) 0.2584(3) 0.126(3) Uani 1 1 d D U . . .
C5_8 C 0.3495(6) 0.4906(3) 0.2563(7) 0.168(7) Uani 0.5 1 d D U P F 1
H5A_8 H 0.366789 0.489319 0.270865 0.252 Uiso 0.5 1 calc R U P F 1
H5B_8 H 0.357932 0.508491 0.234988 0.252 Uiso 0.5 1 calc R U P F 1
H5C_8 H 0.337046 0.493295 0.280542 0.252 Uiso 0.5 1 calc R U P F 1
C2_8 C 0.3290(2) 0.4607(2) 0.2293(4) 0.157(3) Uani 1 1 d D U . . .
C4_8 C 0.3030(4) 0.4650(6) 0.2082(9) 0.166(6) Uani 0.5 1 d D U P F 1
H4A_8 H 0.288806 0.446286 0.190182 0.249 Uiso 0.5 1 calc R U P F 1
H4B_8 H 0.291236 0.468053 0.233158 0.249 Uiso 0.5 1 calc R U P F 1
H4C_8 H 0.312122 0.483250 0.187604 0.249 Uiso 0.5 1 calc R U P F 1
C3_9 C 0.4327(2) 0.4224(3) 0.7412(4) 0.175(4) Uani 1 1 d D U . . .
H3A_9 H 0.441875 0.443963 0.752627 0.263 Uiso 1 1 calc R U . . .
H3B_9 H 0.444371 0.412884 0.753991 0.263 Uiso 1 1 calc R U . . .
H3C_9 H 0.433739 0.422530 0.707120 0.263 Uiso 1 1 calc R U . . .
C1_9 C 0.37993(15) 0.41869(16) 0.7393(4) 0.129(3) Uani 1 1 d D U . . .
C4_9 C 0.3867(3) 0.3713(2) 0.7378(4) 0.164(4) Uani 1 1 d D U . . .
H4A_9 H 0.387460 0.372036 0.703687 0.246 Uiso 1 1 calc R U . . .
H4B_9 H 0.399699 0.362915 0.749408 0.246 Uiso 1 1 calc R U . . .
H4C_9 H 0.365078 0.357883 0.748097 0.246 Uiso 1 1 calc R U . . .
C2_9 C 0.3989(2) 0.4038(3) 0.7566(4) 0.149(3) Uani 1 1 d D U . . .
C5_9 C 0.3967(3) 0.3999(3) 0.8088(4) 0.209(5) Uani 1 1 d D U . . .
H5A_9 H 0.404285 0.420346 0.823550 0.314 Uiso 1 1 calc R U . . .
H5B_9 H 0.374839 0.385915 0.817684 0.314 Uiso 1 1 calc R U . . .
H5C_9 H 0.409461 0.390946 0.818995 0.314 Uiso 1 1 calc R U . . .
C3_10 C 0.3663(5) 0.4901(5) 0.8084(9) 0.183(7) Uani 0.5 1 d D U P G 1
H3A_10 H 0.357404 0.500258 0.827408 0.274 Uiso 0.5 1 calc R U P G 1
H3B_10 H 0.375570 0.481016 0.828741 0.274 Uiso 0.5 1 calc R U P G 1
H3C_10 H 0.382387 0.505594 0.787747 0.274 Uiso 0.5 1 calc R U P G 1
C1_10 C 0.35282(17) 0.44772(17) 0.7489(4) 0.136(3) Uani 1 1 d D U . . .
C4_10 C 0.3130(5) 0.4405(5) 0.8084(8) 0.182(7) Uani 0.5 1 d D U P G 1
H4A_10 H 0.297354 0.424686 0.787612 0.273 Uiso 0.5 1 calc R U P G 1
H4B_10 H 0.320274 0.430421 0.830589 0.273 Uiso 0.5 1 calc R U P G 1
H4C_10 H 0.303661 0.451002 0.825476 0.273 Uiso 0.5 1 calc R U P G 1
C2_10 C 0.3408(3) 0.4647(3) 0.7795(4) 0.157(3) Uani 1 1 d D U . . .
C5_10 C 0.3254(6) 0.4790(6) 0.7486(7) 0.172(6) Uani 0.5 1 d D U P G 1
H5A_10 H 0.308775 0.462527 0.729795 0.257 Uiso 0.5 1 calc R U P G 1
H5B_10 H 0.316441 0.488698 0.768558 0.257 Uiso 0.5 1 calc R U P G 1
H5C_10 H 0.341182 0.494907 0.728075 0.257 Uiso 0.5 1 calc R U P G 1

loop_
_atom_site_aniso_label
_atom_site_aniso_U_11
_atom_site_aniso_U_22
_atom_site_aniso_U_33
_atom_site_aniso_U_23
_atom_site_aniso_U_13
_atom_site_aniso_U_12
Zn3 0.0592(7) 0.0592(7) 0.0877(11) -0.0003(4) 0.0003(4) 0.0247(7)
Zn2 0.0713(8) 0.0296(8) 0.1188(13) 0.0002(7) 0.0001(4) 0.0148(4)
Zn1 0.0628(7) 0.0471(7) 0.1578(12) 0.0009(6) -0.0011(6) 0.0286(5)
N6 0.080(4) 0.040(3) 0.104(4) 0.010(3) 0.003(3) 0.024(3)
N7 0.081(4) 0.071(4) 0.094(4) 0.013(3) 0.009(3) 0.042(3)
N8 0.067(3) 0.064(3) 0.093(4) -0.005(3) -0.006(3) 0.031(3)
N3 0.078(4) 0.055(3) 0.136(5) 0.009(4) 0.007(4) 0.038(3)
N5 0.086(4) 0.045(3) 0.101(4) -0.005(3) -0.001(4) 0.028(3)
N4 0.062(3) 0.044(3) 0.151(5) 0.001(4) -0.001(4) 0.029(3)
N2 0.063(3) 0.071(4) 0.150(5) 0.009(4) 0.003(4) 0.039(3)
N303 0.062(4) 0.062(4) 0.119(7) -0.003(3) 0.003(3) 0.014(4)
N1 0.076(4) 0.053(3) 0.148(5) -0.006(4) -0.003(4) 0.035(3)
N301 0.078(4) 0.049(3) 0.187(6) 0.001(3) -0.007(4) 0.042(3)
N302 0.070(4) 0.023(4) 0.173(8) 0.004(4) 0.002(2) 0.012(2)
C353 0.071(4) 0.038(4) 0.195(8) -0.003(4) -0.002(2) 0.019(2)
C360 0.036(3) 0.033(4) 0.204(9) -0.003(5) -0.001(3) 0.017(2)
C39 0.078(4) 0.049(4) 0.103(5) 0.011(4) 0.001(4) 0.023(3)
C342 0.064(4) 0.032(4) 0.184(8) 0.001(5) 0.001(2) 0.016(2)
C36 0.087(4) 0.042(3) 0.107(4) 0.006(4) -0.001(4) 0.030(3)
C34 0.085(4) 0.042(3) 0.104(4) -0.013(4) -0.006(4) 0.026(3)
C31 0.083(4) 0.060(4) 0.100(5) -0.007(4) -0.001(4) 0.029(3)
C350 0.091(5) 0.035(4) 0.191(8) -0.002(4) -0.001(2) 0.017(2)
C14 0.064(4) 0.044(4) 0.148(5) -0.002(4) -0.003(4) 0.031(3)
C47 0.076(4) 0.065(4) 0.091(4) 0.006(4) 0.001(4) 0.034(3)
C11 0.066(4) 0.041(4) 0.153(5) -0.012(4) -0.001(4) 0.025(3)
C380 0.074(4) 0.074(4) 0.156(8) -0.005(4) 0.005(4) 0.013(5)
C35 0.084(4) 0.046(4) 0.100(4) -0.006(4) -0.004(4) 0.027(3)
C50 0.078(4) 0.069(4) 0.099(5) -0.009(4) -0.011(4) 0.038(4)
C42 0.093(4) 0.077(4) 0.096(4) 0.021(4) 0.026(4) 0.050(3)
C221 0.079(4) 0.086(6) 0.101(6) -0.009(5) -0.005(2) 0.043(3)
C16 0.078(4) 0.051(4) 0.141(5) 0.010(4) 0.008(4) 0.039(3)
C45 0.085(4) 0.068(4) 0.094(4) 0.008(4) 0.012(4) 0.041(3)
C13 0.074(5) 0.054(4) 0.159(6) -0.016(5) -0.007(4) 0.029(4)
C67 0.097(5) 0.072(5) 0.095(5) 0.005(4) 0.000(4) 0.044(4)
C65 0.082(5) 0.082(5) 0.114(6) -0.010(5) -0.005(5) 0.045(4)
C25 0.066(4) 0.062(4) 0.146(5) -0.001(4) -0.003(4) 0.041(3)
C38 0.093(5) 0.069(4) 0.105(5) 0.007(4) 0.000(4) 0.034(4)
C372 0.067(3) 0.067(3) 0.150(7) -0.009(3) 0.009(3) 0.020(4)
C15 0.071(4) 0.042(4) 0.151(5) 0.008(4) 0.003(4) 0.027(3)
C24 0.066(4) 0.071(4) 0.143(5) 0.005(4) -0.002(4) 0.042(4)
C30 0.085(4) 0.059(5) 0.100(6) -0.004(5) -0.002(2) 0.030(2)
C19 0.080(4) 0.065(4) 0.138(5) 0.013(4) 0.010(4) 0.039(4)
C29 0.075(4) 0.056(4) 0.145(5) -0.004(4) -0.001(4) 0.032(3)
C222 0.060(4) 0.087(5) 0.111(6) 0.002(5) 0.001(2) 0.044(3)
C26 0.068(4) 0.059(4) 0.145(5) -0.005(4) -0.002(4) 0.035(3)
C64 0.083(5) 0.066(5) 0.113(5) -0.008(4) -0.007(4) 0.036(3)
C46 0.077(4) 0.067(4) 0.089(4) 0.008(4) 0.008(4) 0.036(3)
C233 0.076(4) 0.095(6) 0.107(6) 0.008(5) 0.004(2) 0.047(3)
C12 0.073(4) 0.059(4) 0.159(6) -0.015(5) -0.009(4) 0.029(4)
C49 0.099(5) 0.085(5) 0.094(5) -0.006(4) -0.015(4) 0.052(4)
C32 0.092(5) 0.076(4) 0.101(5) -0.008(4) 0.000(4) 0.039(4)
C40 0.085(4) 0.053(5) 0.102(6) 0.013(5) 0.006(2) 0.027(2)
C310 0.058(4) 0.039(3) 0.206(6) 0.000(3) -0.001(4) 0.029(3)
C17 0.077(5) 0.068(4) 0.133(5) 0.028(5) 0.014(4) 0.030(4)
C62 0.064(4) 0.070(5) 0.155(6) 0.002(5) 0.001(4) 0.032(3)
C232 0.076(5) 0.108(6) 0.112(6) 0.002(5) 0.001(3) 0.054(3)
C61 0.054(4) 0.047(4) 0.159(7) 0.007(4) 0.008(4) 0.014(4)
C63 0.061(4) 0.068(5) 0.156(7) 0.003(5) 0.001(5) 0.029(4)
C44 0.102(5) 0.084(5) 0.096(5) 0.014(4) 0.017(4) 0.056(4)
C21 0.065(4) 0.073(4) 0.155(5) 0.012(5) 0.001(4) 0.039(3)
C223 0.071(4) 0.076(5) 0.109(6) 0.003(5) 0.002(2) 0.038(2)
C240 0.096(5) 0.109(5) 0.097(4) 0.016(4) 0.014(4) 0.068(4)
C230 0.082(4) 0.085(5) 0.107(5) 0.006(4) 0.003(2) 0.043(2)
C27 0.073(4) 0.067(4) 0.146(6) -0.005(5) -0.002(4) 0.033(4)
C66 0.096(5) 0.071(5) 0.098(5) 0.009(4) 0.005(4) 0.044(4)
C33 0.098(5) 0.068(4) 0.111(5) -0.008(4) 0.000(4) 0.038(4)
C22 0.070(4) 0.088(5) 0.149(6) -0.003(5) 0.000(4) 0.039(4)
C60 0.065(4) 0.042(4) 0.169(6) 0.010(4) 0.006(4) 0.023(4)
C330 0.044(4) 0.042(3) 0.225(8) -0.002(4) -0.003(4) 0.022(3)
C243 0.103(5) 0.119(5) 0.103(5) 0.028(4) 0.019(5) 0.071(4)
C48 0.099(5) 0.084(5) 0.094(5) -0.005(4) -0.011(4) 0.051(4)
C41 0.085(5) 0.086(5) 0.093(5) 0.016(4) 0.019(4) 0.046(4)
C10 0.075(4) 0.058(4) 0.150(5) 0.000(4) 0.000(4) 0.031(3)
C37 0.095(5) 0.068(4) 0.111(5) 0.004(4) -0.004(4) 0.038(4)
C302 0.084(4) 0.047(3) 0.198(6) -0.003(4) -0.007(4) 0.038(3)
C220 0.084(4) 0.079(5) 0.104(5) -0.005(4) -0.003(2) 0.039(2)
C390 0.064(4) 0.064(4) 0.200(10) 0.000(3) 0.000(3) 0.031(4)
C200 0.075(4) 0.078(4) 0.149(5) -0.003(4) -0.006(4) 0.033(4)
C23 0.067(5) 0.088(5) 0.147(6) 0.009(5) -0.002(4) 0.037(4)
C383 0.071(4) 0.071(4) 0.189(9) 0.002(4) -0.002(4) 0.019(5)
C210 0.091(5) 0.085(5) 0.149(5) 0.008(4) -0.002(4) 0.047(4)
C43 0.105(5) 0.095(5) 0.097(5) 0.021(4) 0.025(4) 0.057(4)
C201 0.073(5) 0.095(5) 0.149(6) -0.018(5) -0.010(5) 0.045(4)
C18 0.085(5) 0.074(5) 0.139(6) 0.022(4) 0.013(4) 0.034(4)
C231 0.082(5) 0.090(5) 0.117(6) 0.005(5) 0.003(3) 0.045(3)
C20 0.084(4) 0.070(4) 0.148(5) 0.011(4) 0.003(4) 0.049(4)
C28 0.074(5) 0.079(5) 0.146(6) -0.002(4) 0.000(4) 0.028(4)
C241 0.119(6) 0.130(5) 0.105(5) 0.010(4) 0.007(5) 0.080(5)
C213 0.101(5) 0.100(5) 0.154(6) 0.011(5) -0.005(5) 0.063(4)
C202 0.094(5) 0.126(5) 0.158(6) -0.003(5) -0.005(5) 0.061(5)
C211 0.095(5) 0.097(5) 0.166(6) -0.010(5) 0.003(5) 0.046(4)
C203 0.084(5) 0.092(5) 0.157(6) 0.007(5) -0.007(5) 0.038(4)
C242 0.127(6) 0.168(6) 0.106(6) 0.022(5) 0.014(5) 0.088(5)
C212 0.120(6) 0.124(6) 0.163(6) -0.008(5) -0.006(5) 0.053(4)
C354 0.164(7) 0.039(5) 0.197(8) 0.002(5) 0.001(3) 0.019(2)
C352 0.163(7) 0.041(5) 0.194(8) -0.012(5) -0.006(3) 0.020(2)
C381 0.120(6) 0.126(6) 0.180(8) -0.013(6) -0.011(6) -0.039(5)
C351 0.166(7) 0.042(5) 0.195(8) 0.001(5) 0.001(3) 0.021(2)
C314 0.051(6) 0.044(5) 0.207(7) 0.002(5) 0.003(6) 0.023(5)
C315 0.058(6) 0.042(5) 0.204(7) 0.001(5) 0.004(6) 0.024(5)
C343 0.083(6) 0.028(5) 0.183(9) 0.008(6) -0.002(6) 0.020(5)
C355 0.171(7) 0.040(5) 0.197(8) -0.009(5) -0.004(3) 0.020(2)
C340 0.077(6) 0.023(5) 0.184(9) 0.000(6) -0.009(6) 0.005(5)
C341 0.066(6) 0.028(5) 0.182(9) -0.007(6) -0.014(6) 0.005(5)
C382 0.128(6) 0.127(6) 0.199(8) 0.004(6) -0.003(6) -0.036(5)
C313 0.046(4) 0.040(4) 0.212(6) 0.000(3) 0.000(4) 0.024(3)
C312 0.058(6) 0.043(5) 0.212(7) -0.003(5) 0.000(6) 0.024(5)
C344 0.079(7) 0.030(5) 0.183(9) 0.007(6) -0.006(6) 0.013(5)
C311 0.061(6) 0.045(5) 0.211(7) 0.000(5) 0.002(6) 0.028(5)
C371 0.067(6) 0.085(6) 0.157(8) 0.003(6) -0.006(6) 0.004(5)
C304 0.103(6) 0.046(5) 0.194(7) 0.003(5) -0.004(5) 0.046(4)
C374 0.078(6) 0.091(6) 0.151(8) -0.016(6) 0.026(6) -0.004(6)
C301 0.106(6) 0.055(5) 0.204(7) -0.003(5) -0.003(6) 0.053(4)
C401 0.107(6) 0.055(5) 0.201(7) -0.004(5) -0.017(6) 0.050(4)
C400 0.102(6) 0.052(5) 0.199(7) -0.001(5) -0.016(5) 0.048(4)
C303 0.107(6) 0.046(5) 0.195(7) 0.002(5) -0.003(5) 0.045(4)
C403 0.110(6) 0.049(5) 0.205(7) -0.009(5) -0.020(6) 0.040(4)
C373 0.083(6) 0.084(6) 0.142(8) -0.014(6) 0.020(5) -0.007(6)
C300 0.103(6) 0.052(5) 0.201(7) -0.004(5) -0.001(5) 0.050(4)
C370 0.072(6) 0.077(6) 0.146(8) 0.010(6) -0.009(5) 0.004(5)
C404 0.107(6) 0.052(5) 0.202(7) -0.004(5) -0.016(6) 0.044(4)
C412 0.055(6) 0.041(5) 0.213(7) -0.003(5) -0.004(6) 0.024(5)
C411 0.057(6) 0.042(5) 0.211(7) -0.004(5) -0.005(6) 0.027(5)
C415 0.051(6) 0.040(5) 0.204(7) 0.000(5) -0.001(5) 0.025(5)
C414 0.049(6) 0.044(5) 0.207(7) 0.005(5) -0.004(6) 0.026(5)
C502 0.171(11) 0.195(12) 0.150(12) -0.044(10) -0.031(9) 0.100(10)
C500 0.187(12) 0.176(10) 0.160(12) -0.043(9) -0.032(10) 0.103(10)
C501 0.190(12) 0.213(13) 0.172(12) -0.045(10) -0.011(10) 0.112(11)
C511 0.157(12) 0.127(10) 0.197(13) 0.041(9) -0.004(11) 0.059(10)
C510 0.127(9) 0.145(12) 0.193(14) 0.053(11) 0.008(10) 0.036(9)
C512 0.157(12) 0.171(12) 0.180(12) 0.036(10) -0.008(10) 0.046(11)
C522 0.159(12) 0.166(12) 0.180(10) -0.031(10) 0.003(10) 0.065(11)
C521 0.147(11) 0.150(9) 0.184(13) -0.047(10) -0.001(11) 0.069(9)
C520 0.139(9) 0.171(12) 0.189(14) -0.032(12) 0.004(10) 0.084(9)
C4_1 0.094(6) 0.125(9) 0.107(7) -0.012(7) -0.006(3) 0.063(5)
C5_1 0.099(5) 0.115(7) 0.125(7) -0.013(6) -0.009(5) 0.045(5)
C2_1 0.090(5) 0.099(6) 0.108(6) -0.012(5) -0.006(2) 0.049(3)
C1_1 0.076(4) 0.092(5) 0.105(5) -0.009(5) -0.004(2) 0.046(2)
C5_2 0.087(6) 0.077(6) 0.184(9) 0.008(6) -0.002(5) 0.035(5)
C1_2 0.068(4) 0.078(5) 0.114(6) 0.006(4) 0.003(2) 0.039(2)
C2_2 0.087(5) 0.074(5) 0.129(7) 0.007(5) 0.003(3) 0.037(3)
C3_2 0.152(9) 0.106(9) 0.146(9) 0.023(8) 0.012(4) 0.053(5)
C4_3 0.108(6) 0.131(8) 0.114(7) 0.023(6) 0.001(5) 0.043(6)
C3_3 0.145(8) 0.157(11) 0.104(8) 0.000(8) 0.000(4) 0.078(6)
C2_3 0.097(5) 0.118(7) 0.102(6) 0.011(5) 0.006(3) 0.059(3)
C1_3 0.086(4) 0.109(5) 0.106(5) 0.009(5) 0.004(2) 0.055(3)
C3_4 0.125(12) 0.096(11) 0.168(16) 0.008(12) 0.014(12) 0.060(10)
C5_4 0.159(15) 0.094(11) 0.153(13) -0.033(10) 0.035(10) 0.004(10)
C4_4 0.129(14) 0.126(13) 0.148(13) 0.000(12) -0.022(10) 0.034(11)
C2_4 0.100(7) 0.092(6) 0.135(8) -0.005(6) 0.001(7) 0.045(6)
C1_4 0.084(4) 0.095(5) 0.120(6) 0.000(5) 0.000(2) 0.047(2)
C3_5 0.201(13) 0.200(12) 0.143(9) -0.034(10) -0.029(10) 0.099(11)
C1_5 0.135(6) 0.158(5) 0.111(5) 0.000(5) -0.009(5) 0.090(5)
C4_5 0.172(10) 0.177(12) 0.149(12) -0.050(10) -0.036(10) 0.095(9)
C2_5 0.172(7) 0.185(7) 0.129(7) -0.029(6) -0.020(6) 0.098(6)
C5_5 0.184(12) 0.183(11) 0.137(12) -0.039(10) -0.003(11) 0.108(9)
C5_6 0.214(11) 0.217(11) 0.181(9) 0.099(8) 0.094(8) 0.139(9)
C1_6 0.107(5) 0.146(5) 0.116(5) 0.034(4) 0.022(5) 0.081(4)
C4_6 0.128(8) 0.124(8) 0.231(10) 0.071(7) -0.002(7) 0.050(6)
C2_6 0.119(6) 0.167(6) 0.142(6) 0.054(5) 0.035(5) 0.087(5)
C3_6 0.142(8) 0.167(9) 0.162(9) 0.045(7) 0.036(7) 0.104(7)
C3_7 0.101(7) 0.182(10) 0.227(10) -0.064(8) 0.003(7) 0.075(7)
C5_7 0.099(7) 0.183(10) 0.276(12) -0.076(9) -0.056(7) 0.081(7)
C4_7 0.139(9) 0.104(7) 0.221(11) -0.045(6) -0.029(8) 0.046(7)
C2_7 0.091(5) 0.131(5) 0.180(7) -0.041(5) -0.020(5) 0.060(5)
C1_7 0.082(4) 0.111(4) 0.156(6) -0.020(4) -0.009(5) 0.056(4)
C3_8 0.130(11) 0.152(12) 0.177(12) 0.040(10) -0.003(9) 0.049(10)
C1_8 0.092(5) 0.115(5) 0.160(6) 0.014(5) -0.001(5) 0.044(4)
C5_8 0.144(12) 0.128(9) 0.192(13) 0.039(9) 0.001(11) 0.038(10)
C2_8 0.125(6) 0.136(6) 0.177(8) 0.030(6) -0.002(6) 0.042(6)
C4_8 0.154(11) 0.155(12) 0.185(13) 0.029(10) 0.003(10) 0.074(9)
C3_9 0.129(7) 0.175(10) 0.234(11) 0.010(9) -0.027(8) 0.084(7)
C1_9 0.113(5) 0.126(5) 0.159(6) 0.009(5) -0.004(5) 0.068(4)
C4_9 0.162(9) 0.157(8) 0.217(10) 0.036(8) 0.018(8) 0.113(8)
C2_9 0.134(6) 0.161(7) 0.166(7) 0.026(6) -0.020(6) 0.085(5)
C5_9 0.238(12) 0.271(13) 0.194(9) 0.022(10) -0.014(9) 0.183(10)
C3_10 0.166(12) 0.163(12) 0.193(13) -0.043(10) 0.001(10) 0.063(10)
C1_10 0.116(5) 0.121(5) 0.168(6) -0.020(5) -0.004(5) 0.057(4)
C4_10 0.161(11) 0.179(12) 0.186(13) -0.029(10) 0.005(10) 0.070(10)
C2_10 0.139(6) 0.151(7) 0.180(8) -0.034(6) -0.002(6) 0.073(5)
C5_10 0.162(12) 0.160(12) 0.208(13) -0.039(10) 0.002(10) 0.092(9)

loop_
_atom_type_symbol
_atom_type_description
_atom_type_scat_dispersion_real
_atom_type_scat_dispersion_imag
_atom_type_scat_source
C C 0.0181 0.0091 'International Tables Vol C Tables 4.2.6.8 and 6.1.1.4'
H H 0.0000 0.0000 'International Tables Vol C Tables 4.2.6.8 and 6.1.1.4'
N N 0.0311 0.0180 'International Tables Vol C Tables 4.2.6.8 and 6.1.1.4'
Zn Zn -1.5491 0.6778 'International Tables Vol C Tables 4.2.6.8 and 6.1.1.4'

loop_
_geom_angle_atom_site_label_1
_geom_angle_atom_site_label_2
_geom_angle_atom_site_label_3
_geom_angle
_geom_angle_site_symmetry_1
_geom_angle_site_symmetry_3
_geom_angle_publ_flag
N7 Zn3 N7 164.6(3) 4_557 . ?
N7 Zn3 N303 97.71(17) . . ?
N7 Zn3 N303 97.71(17) 4_557 . ?
N8 Zn3 N7 88.7(3) . 4_557 ?
N8 Zn3 N7 89.1(3) . . ?
N8 Zn3 N7 88.7(3) 4_557 . ?
N8 Zn3 N7 89.1(3) 4_557 4_557 ?
N8 Zn3 N8 163.3(3) 4_557 . ?
N8 Zn3 N303 98.37(16) 4_557 . ?
N8 Zn3 N303 98.37(16) . . ?
N6 Zn2 N6 87.3(4) . 11 ?
N6 Zn2 N5 159.8(2) . 11 ?
N6 Zn2 N5 159.8(2) 11 . ?
N6 Zn2 N5 88.6(3) 11 11 ?
N6 Zn2 N5 88.6(3) . . ?
N6 Zn2 N302 101.1(2) 11 . ?
N6 Zn2 N302 101.1(2) . . ?
N5 Zn2 N5 88.3(4) . 11 ?
N5 Zn2 N302 99.2(2) . . ?
N5 Zn2 N302 99.2(2) 11 . ?
N3 Zn1 N4 89.5(3) . . ?
N3 Zn1 N1 167.1(2) . . ?
N3 Zn1 N301 97.6(2) . . ?
N4 Zn1 N301 96.0(2) . . ?
N2 Zn1 N3 88.8(3) . . ?
N2 Zn1 N4 164.9(2) . . ?
N2 Zn1 N1 89.7(3) . . ?
N2 Zn1 N301 99.1(2) . . ?
N1 Zn1 N4 88.7(3) . . ?
N1 Zn1 N301 95.3(2) . . ?
C39 N6 Zn2 129.1(6) . . ?
C39 N6 C36 106.9(7) . . ?
C36 N6 Zn2 123.7(6) . . ?
C42 N7 Zn3 127.1(5) . . ?
C45 N7 Zn3 126.5(6) . . ?
C45 N7 C42 105.2(7) . . ?
C47 N8 Zn3 125.7(6) . . ?
C50 N8 Zn3 127.2(5) . . ?
C50 N8 C47 105.2(7) . . ?
C16 N3 Zn1 127.3(7) . . ?
C19 N3 Zn1 130.0(6) . . ?
C19 N3 C16 102.0(8) . . ?
C34 N5 Zn2 124.9(6) . . ?
C31 N5 Zn2 128.1(6) . . ?
C31 N5 C34 106.2(7) . . ?
C14 N4 Zn1 126.2(7) . . ?
C14 N4 C11 106.3(7) . . ?
C11 N4 Zn1 126.1(6) . . ?
C24 N2 Zn1 126.5(7) . . ?
C24 N2 C21 104.3(8) . . ?
C21 N2 Zn1 128.0(6) . . ?
C373 N303 Zn3 120.7(5) . . ?
C373 N303 Zn3 120.7(5) 4_557 . ?
C373 N303 C373 118.5(11) 4_557 . ?
C370 N303 Zn3 120.5(4) . . ?
C370 N303 Zn3 120.5(4) 4_557 . ?
C370 N303 C373 63.5(6) . 4_557 ?
C370 N303 C373 85.9(7) 4_557 4_557 ?
C370 N303 C370 119.0(9) . 4_557 ?
C29 N1 Zn1 128.8(6) . . ?
C29 N1 C26 104.7(8) . . ?
C26 N1 Zn1 125.9(7) . . ?
C304 N301 Zn1 119.9(5) . . ?
C400 N301 Zn1 121.2(6) . . ?
C400 N301 C404 120.9(7) . . ?
C300 N301 Zn1 119.6(5) . . ?
C300 N301 C304 120.5(7) . . ?
C404 N301 Zn1 117.9(5) . . ?
C340 N302 Zn2 121.2(6) . . ?
C340 N302 Zn2 121.2(6) 11 . ?
C340 N302 C340 84.0(8) 11 . ?
C340 N302 C344 120.4(8) . . ?
C340 N302 C344 67.1(7) 11 . ?
C340 N302 C344 67.1(7) . 11 ?
C340 N302 C344 120.4(8) 11 11 ?
C344 N302 Zn2 118.3(6) 11 . ?
C344 N302 Zn2 118.3(6) . . ?
C344 N302 C344 84.1(8) . 11 ?
C354 C353 C360 124.3(11) . . ?
C354 C353 C352 112.7(12) . . ?
C352 C353 C360 123.0(11) . . ?
C360 C360 C353 119.98(4) 9_556 . ?
C360 C360 C353 119.98(4) 8_556 . ?
C360 C360 C360 119.99(7) 8_556 9_556 ?
N6 C39 C38 111.6(8) . . ?
N6 C39 C40 124.9(9) . . ?
C40 C39 C38 123.5(9) . . ?
C343 C342 C350 124.0(7) 11 . ?
C343 C342 C350 124.0(7) . . ?
C343 C342 C343 79.4(8) 11 . ?
C341 C342 C350 125.8(7) 11 . ?
C341 C342 C350 125.8(7) . . ?
C341 C342 C343 62.9(7) 11 . ?
C341 C342 C343 110.2(8) . . ?
C341 C342 C343 110.2(8) 11 11 ?
C341 C342 C343 62.9(7) . 11 ?
C341 C342 C341 77.5(8) . 11 ?
N6 C36 C37 106.8(8) . . ?
C35 C36 N6 125.4(8) . . ?
C35 C36 C37 127.6(9) . . ?
N5 C34 C33 106.8(8) . . ?
C35 C34 N5 124.4(8) . . ?
C35 C34 C33 128.7(9) . . ?
N5 C31 C30 125.3(9) . . ?
N5 C31 C32 111.7(8) . . ?
C30 C31 C32 123.0(9) . . ?
C351 C350 C342 123.2(11) . . ?
C351 C350 C355 113.2(12) . . ?
C355 C350 C342 123.5(11) . . ?
N4 C14 C13 108.1(9) . . ?
C15 C14 N4 123.8(9) . . ?
C15 C14 C13 128.0(9) . . ?
N8 C47 C46 122.7(8) . . ?
N8 C47 C48 109.4(8) . . ?
C46 C47 C48 127.9(8) . . ?
N4 C11 C12 111.5(8) . . ?
N4 C11 C10 127.1(8) . . ?
C10 C11 C12 121.4(10) . . ?
C381 C380 C372 118.7(4) . . ?
C381 C380 C372 118.7(4) 4_557 . ?
C381 C380 C381 122.6(7) . 4_557 ?
C36 C35 C64 116.1(8) . . ?
C34 C35 C36 126.6(8) . . ?
C34 C35 C64 117.3(8) . . ?
N8 C50 C49 110.7(7) . . ?
N8 C50 C41 125.9(8) . 4_557 ?
C41 C50 C49 123.2(8) 4_557 . ?
N7 C42 C41 125.3(8) . . ?
N7 C42 C43 110.1(7) . . ?
C43 C42 C41 124.4(8) . . ?
C220 C221 H221 119.2 . . ?
C220 C221 C1_1 121.5(11) . . ?
C1_1 C221 H221 119.2 . . ?
C15 C16 N3 120.2(9) . . ?
C17 C16 N3 111.1(9) . . ?
C17 C16 C15 128.6(9) . . ?
N7 C45 C46 123.2(8) . . ?
N7 C45 C44 109.8(8) . . ?
C46 C45 C44 126.9(8) . . ?
C14 C13 H13 124.0 . . ?
C12 C13 C14 112.0(9) . . ?
C12 C13 H13 124.0 . . ?
C66 C67 C67 170.9(6) . 12 ?
C64 C65 C65 174.7(6) . 4_556 ?
C24 C25 C26 129.9(9) . . ?
C24 C25 C62 115.9(9) . . ?
C26 C25 C62 114.0(9) . . ?
C39 C38 H38 127.9 . . ?
C37 C38 C39 104.2(9) . . ?
C37 C38 H38 127.9 . . ?
C371 C372 C380 126.1(5) . . ?
C371 C372 C380 126.1(5) 4_557 . ?
C371 C372 C371 107.8(10) 4_557 . ?
C374 C372 C380 126.1(6) 4_557 . ?
C374 C372 C380 126.1(6) . . ?
C374 C372 C371 79.5(7) 4_557 4_557 ?
C374 C372 C371 59.2(7) . 4_557 ?
C374 C372 C374 107.8(13) . 4_557 ?
C14 C15 C16 130.5(9) . . ?
C14 C15 C60 116.1(9) . . ?
C16 C15 C60 113.0(9) . . ?
N2 C24 C25 124.0(9) . . ?
N2 C24 C23 109.5(9) . . ?
C25 C24 C23 126.4(9) . . ?
C31 C30 C31 123.2(12) . 11 ?
C31 C30 C220 118.4(6) . . ?
C31 C30 C220 118.4(6) 11 . ?
N3 C19 C18 112.4(9) . . ?
N3 C19 C20 123.5(9) . . ?
C18 C19 C20 124.2(10) . . ?
N1 C29 C10 124.9(9) . . ?
N1 C29 C28 112.3(8) . . ?
C10 C29 C28 122.7(10) . . ?
C1_1 C222 H222 118.2 . . ?
C1_2 C222 H222 118.2 . . ?
C1_2 C222 C1_1 123.6(11) . . ?
C25 C26 N1 121.4(9) . . ?
C25 C26 C27 130.3(9) . . ?
C27 C26 N1 108.2(9) . . ?
C65 C64 C35 168.8(9) . . ?
C47 C46 C66 113.7(8) . . ?
C45 C46 C47 129.2(8) . . ?
C45 C46 C66 117.1(8) . . ?
C230 C233 H233 117.9 . . ?
C1_3 C233 H233 117.9 . . ?
C1_3 C233 C230 124.3(12) . . ?
C11 C12 H12 129.0 . . ?
C13 C12 C11 102.1(9) . . ?
C13 C12 H12 129.0 . . ?
C50 C49 H49 127.1 . . ?
C48 C49 C50 105.8(8) . . ?
C48 C49 H49 127.1 . . ?
C31 C32 H32 128.3 . . ?
C33 C32 C31 103.3(9) . . ?
C33 C32 H32 128.3 . . ?
C39 C40 C39 124.0(12) 11 . ?
C39 C40 C230 118.0(6) 11 . ?
C39 C40 C230 118.0(6) . . ?
C302 C310 C311 120.7(8) . . ?
C302 C310 C411 120.4(7) . . ?
C315 C310 C302 121.0(8) . . ?
C315 C310 C311 118.3(9) . . ?
C415 C310 C302 120.9(8) . . ?
C415 C310 C411 118.8(8) . . ?
C16 C17 H17 126.4 . . ?
C18 C17 C16 107.2(9) . . ?
C18 C17 H17 126.4 . . ?
C63 C62 C25 169.1(9) . . ?
C1_3 C232 H232 116.0 . . ?
C1_4 C232 H232 116.0 . . ?
C1_4 C232 C1_3 127.9(13) . . ?
C60 C61 C61 173.1(6) . 11 ?
C62 C63 C63 170.8(6) . 10_665 ?
C45 C44 H44 126.1 . . ?
C43 C44 C45 107.7(8) . . ?
C43 C44 H44 126.1 . . ?
N2 C21 C22 112.8(9) . . ?
N2 C21 C20 126.2(8) . . ?
C20 C21 C22 121.0(10) . . ?
C220 C223 H223 119.6 . . ?
C1_2 C223 H223 119.6 . . ?
C1_2 C223 C220 120.9(12) . . ?
C243 C240 C41 118.5(7) . . ?
C241 C240 C243 119.4(8) . . ?
C241 C240 C41 122.1(7) . . ?
C233 C230 C40 125.4(11) . . ?
C233 C230 C231 113.9(12) . . ?
C231 C230 C40 120.7(11) . . ?
C26 C27 H27 124.2 . . ?
C28 C27 C26 111.6(9) . . ?
C28 C27 H27 124.2 . . ?
C67 C66 C46 168.4(9) . . ?
C34 C33 H33 124.0 . . ?
C32 C33 C34 111.9(9) . . ?
C32 C33 H33 124.0 . . ?
C21 C22 H22 128.7 . . ?
C23 C22 C21 102.6(9) . . ?
C23 C22 H22 128.7 . . ?
C61 C60 C15 168.4(9) . . ?
C330 C330 C330 119.992(8) 11 10_665 ?
C330 C330 C313 120.3(3) 11 . ?
C330 C330 C313 119.7(3) 10_665 . ?
C240 C243 H243 120.3 . . ?
C240 C243 C1_6 119.5(7) . . ?
C1_6 C243 H243 120.3 . . ?
C47 C48 H48 125.6 . . ?
C49 C48 C47 108.8(8) . . ?
C49 C48 H48 125.6 . . ?
C50 C41 C42 123.8(8) 4_557 . ?
C50 C41 C240 118.4(7) 4_557 . ?
C42 C41 C240 117.6(7) . . ?
C11 C10 C29 122.8(9) . . ?
C11 C10 C200 118.9(8) . . ?
C29 C10 C200 118.1(8) . . ?
C36 C37 H37 124.7 . . ?
C38 C37 C36 110.5(9) . . ?
C38 C37 H37 124.7 . . ?
C310 C302 C301 125.6(7) . . ?
C310 C302 C401 127.0(6) . . ?
C310 C302 C303 126.1(6) . . ?
C310 C302 C403 125.1(6) . . ?
C401 C302 C403 107.9(7) . . ?
C303 C302 C301 108.2(7) . . ?
C221 C220 C30 123.5(11) . . ?
C221 C220 C223 117.8(12) . . ?
C223 C220 C30 118.7(11) . . ?
C390 C390 C390 119.994(1) 9_557 8_557 ?
C390 C390 C383 120.003(3) 9_557 . ?
C390 C390 C383 120.003(3) 8_557 . ?
C201 C200 C10 118.4(7) . . ?
C201 C200 C203 120.1(8) . . ?
C203 C200 C10 121.5(7) . . ?
C24 C23 H23 124.6 . . ?
C22 C23 C24 110.9(9) . . ?
C22 C23 H23 124.6 . . ?
C382 C383 C390 119.6(3) . . ?
C382 C383 C390 119.6(3) 4_557 . ?
C382 C383 C382 120.8(7) 4_557 . ?
C213 C210 C20 119.2(8) . . ?
C213 C210 C211 120.9(8) . . ?
C211 C210 C20 119.9(8) . . ?
C42 C43 H43 126.4 . . ?
C44 C43 C42 107.2(8) . . ?
C44 C43 H43 126.4 . . ?
C200 C201 H201 120.6 . . ?
C200 C201 C1_7 118.7(7) . . ?
C1_7 C201 H201 120.6 . . ?
C19 C18 H18 126.4 . . ?
C17 C18 C19 107.3(9) . . ?
C17 C18 H18 126.4 . . ?
C230 C231 H231 118.4 . . ?
C1_4 C231 C230 123.2(12) . . ?
C1_4 C231 H231 118.4 . . ?
C21 C20 C19 122.3(9) . . ?
C21 C20 C210 119.4(8) . . ?
C210 C20 C19 118.3(8) . . ?
C29 C28 H28 128.5 . . ?
C27 C28 C29 103.1(9) . . ?
C27 C28 H28 128.5 . . ?
C240 C241 H241 118.7 . . ?
C240 C241 C1_5 122.6(8) . . ?
C1_5 C241 H241 118.7 . . ?
C210 C213 H213 120.0 . . ?
C1_9 C213 C210 119.9(8) . . ?
C1_9 C213 H213 120.0 . . ?
C1_7 C202 H202 118.5 . . ?
C1_8 C202 H202 118.5 . . ?
C1_8 C202 C1_7 123.1(8) . . ?
C210 C211 H211 120.5 . . ?
C210 C211 C1_10 119.0(8) . . ?
C1_10 C211 H211 120.5 . . ?
C200 C203 H203 118.6 . . ?
C1_8 C203 C200 122.9(8) . . ?
C1_8 C203 H203 118.6 . . ?
C1_5 C242 H242 118.1 . . ?
C1_6 C242 H242 118.1 . . ?
C1_6 C242 C1_5 123.7(9) . . ?
C1_9 C212 H212 118.1 . . ?
C1_10 C212 H212 118.1 . . ?
C1_10 C212 C1_9 123.8(9) . . ?
C353 C354 H354 119.0 . . ?
C353 C354 C355 122.0(13) . . ?
C355 C354 H354 119.0 . . ?
C353 C352 H352 117.0 . . ?
C353 C352 C351 126.0(13) . . ?
C351 C352 H352 117.0 . . ?
C380 C381 H381 120.8 . . ?
C380 C381 C382 118.4(6) . . ?
C382 C381 H381 120.8 . . ?
C350 C351 C352 121.7(13) . . ?
C350 C351 H351 119.1 . . ?
C352 C351 H351 119.1 . . ?
C315 C314 H314 119.3 . . ?
C313 C314 H314 119.3 . . ?
C313 C314 C315 121.4(11) . . ?
C310 C315 C314 120.6(11) . . ?
C310 C315 H315 119.7 . . ?
C314 C315 H315 119.7 . . ?
C342 C343 H343 117.3 . . ?
C342 C343 C344 125.3(9) . . ?
C344 C343 H343 117.3 . . ?
C350 C355 C354 124.3(13) . . ?
C350 C355 H355 117.8 . . ?
C354 C355 H355 117.8 . . ?
N302 C340 H340 121.2 . . ?
N302 C340 C341 117.5(9) . . ?
C341 C340 H340 121.2 . . ?
C342 C341 C340 128.0(10) . . ?
C342 C341 H341 116.0 . . ?
C340 C341 H341 116.0 . . ?
C383 C382 C381 119.9(6) . . ?
C383 C382 H382 120.0 . . ?
C381 C382 H382 120.0 . . ?
C314 C313 C330 121.4(8) . . ?
C314 C313 C312 119.4(8) . . ?
C312 C313 C330 119.2(8) . . ?
C412 C313 C330 120.2(8) . . ?
C414 C313 C330 121.4(8) . . ?
C414 C313 C412 118.3(8) . . ?
C313 C312 H312 120.7 . . ?
C311 C312 C313 118.6(9) . . ?
C311 C312 H312 120.7 . . ?
N302 C344 C343 118.6(9) . . ?
N302 C344 H344 120.7 . . ?
C343 C344 H344 120.7 . . ?
C310 C311 H311 119.2 . . ?
C312 C311 C310 121.6(9) . . ?
C312 C311 H311 119.2 . . ?
C372 C371 H371 115.7 . . ?
C372 C371 C370 128.5(8) . . ?
C370 C371 H371 115.7 . . ?
N301 C304 H304 121.0 . . ?
N301 C304 C303 118.0(7) . . ?
C303 C304 H304 121.0 . . ?
C372 C374 H374 115.4 . . ?
C372 C374 C373 129.3(12) . . ?
C373 C374 H374 115.4 . . ?
C302 C301 H301 116.0 . . ?
C302 C301 C300 127.9(9) . . ?
C300 C301 H301 116.0 . . ?
C302 C401 H401 116.5 . . ?
C302 C401 C400 127.1(9) . . ?
C400 C401 H401 116.5 . . ?
N301 C400 C401 120.0(9) . . ?
N301 C400 H400 120.0 . . ?
C401 C400 H400 120.0 . . ?
C302 C303 C304 127.6(7) . . ?
C302 C303 H303 116.2 . . ?
C304 C303 H303 116.2 . . ?
C302 C403 H403 114.5 . . ?
C302 C403 C404 130.9(7) . . ?
C404 C403 H403 114.5 . . ?
N303 C373 C374 117.6(10) . . ?
N303 C373 H373 121.2 . . ?
C374 C373 H373 121.2 . . ?
N301 C300 C301 117.8(9) . . ?
N301 C300 H300 121.1 . . ?
C301 C300 H300 121.1 . . ?
N303 C370 C371 118.1(7) . . ?
N303 C370 H370 120.9 . . ?
C371 C370 H370 120.9 . . ?
N301 C404 C403 113.2(7) . . ?
N301 C404 H404 123.4 . . ?
C403 C404 H404 123.4 . . ?
C313 C412 H412 119.3 . . ?
C411 C412 C313 121.4(8) . . ?
C411 C412 H412 119.3 . . ?
C310 C411 H411 120.4 . . ?
C412 C411 C310 119.3(9) . . ?
C412 C411 H411 120.4 . . ?
C310 C415 H415 119.7 . . ?
C310 C415 C414 120.5(11) . . ?
C414 C415 H415 119.7 . . ?
C313 C414 C415 121.8(11) . . ?
C313 C414 H414 119.1 . . ?
C415 C414 H414 119.1 . . ?
H50A C502 H50B 109.5 . . ?
H50A C502 H50C 109.5 . . ?
H50B C502 H50C 109.5 . . ?
C2_5 C502 H50A 109.5 . . ?
C2_5 C502 H50B 109.5 . . ?
C2_5 C502 H50C 109.5 . . ?
H50D C500 H50E 109.5 . . ?
H50D C500 H50F 109.5 . . ?
H50E C500 H50F 109.5 . . ?
C2_5 C500 H50D 109.5 . . ?
C2_5 C500 H50E 109.5 . . ?
C2_5 C500 H50F 109.5 . . ?
H50G C501 H50H 109.5 . . ?
H50G C501 H50I 109.5 . . ?
H50H C501 H50I 109.5 . . ?
C2_5 C501 H50G 109.5 . . ?
C2_5 C501 H50H 109.5 . . ?
C2_5 C501 H50I 109.5 . . ?
H51A C511 H51B 109.5 . . ?
H51A C511 H51C 109.5 . . ?
H51B C511 H51C 109.5 . . ?
C2_8 C511 H51A 109.5 . . ?
C2_8 C511 H51B 109.5 . . ?
C2_8 C511 H51C 109.5 . . ?
H51D C510 H51E 109.5 . . ?
H51D C510 H51F 109.5 . . ?
H51E C510 H51F 109.5 . . ?
C2_8 C510 H51D 109.5 . . ?
C2_8 C510 H51E 109.5 . . ?
C2_8 C510 H51F 109.5 . . ?
H51G C512 H51H 109.5 . . ?
H51G C512 H51I 109.5 . . ?
H51H C512 H51I 109.5 . . ?
C2_8 C512 H51G 109.5 . . ?
C2_8 C512 H51H 109.5 . . ?
C2_8 C512 H51I 109.5 . . ?
H52A C522 H52B 109.5 . . ?
H52A C522 H52C 109.5 . . ?
H52B C522 H52C 109.5 . . ?
C2_10 C522 H52A 109.5 . . ?
C2_10 C522 H52B 109.5 . . ?
C2_10 C522 H52C 109.5 . . ?
H52D C521 H52E 109.5 . . ?
H52D C521 H52F 109.5 . . ?
H52E C521 H52F 109.5 . . ?
C2_10 C521 H52D 109.5 . . ?
C2_10 C521 H52E 109.5 . . ?
C2_10 C521 H52F 109.5 . . ?
H52G C520 H52H 109.5 . . ?
H52G C520 H52I 109.5 . . ?
H52H C520 H52I 109.5 . . ?
C2_10 C520 H52G 109.5 . . ?
C2_10 C520 H52H 109.5 . . ?
C2_10 C520 H52I 109.5 . . ?
C2_1 C4_1 H4A_1 109.9(2) . . ?
C2_1 C4_1 H4B_1 109.9(2) . . ?
H4A_1 C4_1 H4B_1 109.437(16) . . ?
H5A_1 C5_1 H5B_1 109.5 . . ?
H5A_1 C5_1 H5C_1 109.5 . . ?
H5B_1 C5_1 H5C_1 109.5 . . ?
C2_1 C5_1 H5A_1 109.5 . . ?
C2_1 C5_1 H5B_1 109.5 . . ?
C2_1 C5_1 H5C_1 109.5 . . ?
C4_1 C2_1 C5_1 105.8(4) . . ?
C4_1 C2_1 C5_1 105.8(4) . 11 ?
C4_1 C2_1 C1_1 113.8(6) . . ?
C5_1 C2_1 C5_1 112.1(8) 11 . ?
C5_1 C2_1 C1_1 109.7(4) 11 . ?
C5_1 C2_1 C1_1 109.7(4) . . ?
C221 C1_1 C2_1 120.2(10) . . ?
C222 C1_1 C221 116.8(10) . . ?
C222 C1_1 C2_1 123.0(10) . . ?
H5A_2 C5_2 H5B_2 109.5 . . ?
H5A_2 C5_2 H5C_2 109.5 . . ?
H5B_2 C5_2 H5C_2 109.5 . . ?
C2_2 C5_2 H5A_2 109.5 . . ?
C2_2 C5_2 H5B_2 109.5 . . ?
C2_2 C5_2 H5C_2 109.5 . . ?
C222 C1_2 C2_2 123.9(10) . . ?
C223 C1_2 C222 119.4(10) . . ?
C223 C1_2 C2_2 116.8(10) . . ?
C5_2 C2_2 C5_2 110.2(8) 11 . ?
C5_2 C2_2 C1_2 108.0(4) . . ?
C5_2 C2_2 C1_2 108.0(4) 11 . ?
C3_2 C2_2 C5_2 109.7(4) . 11 ?
C3_2 C2_2 C5_2 109.7(4) . . ?
C3_2 C2_2 C1_2 111.3(6) . . ?
C2_2 C3_2 H3A_2 107.7(3) . . ?
C2_2 C3_2 H3B_2 107.7(3) . . ?
H3A_2 C3_2 H3B_2 109.437(16) . . ?
H4A_3 C4_3 H4B_3 109.5 . . ?
H4A_3 C4_3 H4C_3 109.5 . . ?
H4B_3 C4_3 H4C_3 109.5 . . ?
C2_3 C4_3 H4A_3 109.5 . . ?
C2_3 C4_3 H4B_3 109.5 . . ?
C2_3 C4_3 H4C_3 109.5 . . ?
C2_3 C3_3 H3A_3 105.8(3) . . ?
C2_3 C3_3 H3B_3 105.8(3) . . ?
H3A_3 C3_3 H3B_3 109.438(16) . . ?
C4_3 C2_3 C4_3 112.5(8) . 11 ?
C4_3 C2_3 C3_3 106.8(4) . . ?
C4_3 C2_3 C3_3 106.8(4) 11 . ?
C4_3 C2_3 C1_3 109.9(4) . . ?
C4_3 C2_3 C1_3 109.9(4) 11 . ?
C1_3 C2_3 C3_3 110.8(6) . . ?
C233 C1_3 C2_3 117.5(10) . . ?
C232 C1_3 C233 114.9(11) . . ?
C232 C1_3 C2_3 127.6(11) . . ?
H3A_4 C3_4 H3B_4 109.5 . . ?
H3A_4 C3_4 H3C_4 109.5 . . ?
H3B_4 C3_4 H3C_4 109.5 . . ?
C2_4 C3_4 H3A_4 109.5 . . ?
C2_4 C3_4 H3B_4 109.5 . . ?
C2_4 C3_4 H3C_4 109.5 . . ?
H5A_4 C5_4 H5B_4 109.5 . . ?
H5A_4 C5_4 H5C_4 109.5 . . ?
H5B_4 C5_4 H5C_4 109.5 . . ?
C2_4 C5_4 H5A_4 109.5 . . ?
C2_4 C5_4 H5B_4 109.5 . . ?
C2_4 C5_4 H5C_4 109.5 . . ?
H4A_4 C4_4 H4B_4 109.5 . . ?
H4A_4 C4_4 H4C_4 109.5 . . ?
H4B_4 C4_4 H4C_4 109.5 . . ?
C2_4 C4_4 H4A_4 109.5 . . ?
C2_4 C4_4 H4B_4 109.5 . . ?
C2_4 C4_4 H4C_4 109.5 . . ?
C3_4 C2_4 C5_4 113.5(13) . . ?
C3_4 C2_4 C4_4 108.3(13) . . ?
C3_4 C2_4 C1_4 109.5(11) . . ?
C5_4 C2_4 C1_4 112.1(10) . . ?
C4_4 C2_4 C5_4 102.7(13) . . ?
C4_4 C2_4 C1_4 110.6(11) . . ?
C232 C1_4 C231 115.8(11) . . ?
C232 C1_4 C2_4 123.9(12) . . ?
C231 C1_4 C2_4 120.2(11) . . ?
H3A_5 C3_5 H3B_5 109.5 . . ?
H3A_5 C3_5 H3C_5 109.5 . . ?
H3B_5 C3_5 H3C_5 109.5 . . ?
C2_5 C3_5 H3A_5 109.5 . . ?
C2_5 C3_5 H3B_5 109.5 . . ?
C2_5 C3_5 H3C_5 109.5 . . ?
C241 C1_5 C2_5 120.3(8) . . ?
C242 C1_5 C241 115.8(8) . . ?
C242 C1_5 C2_5 123.9(9) . . ?
H4A_5 C4_5 H4B_5 109.5 . . ?
H4A_5 C4_5 H4C_5 109.5 . . ?
H4B_5 C4_5 H4C_5 109.5 . . ?
C2_5 C4_5 H4A_5 109.5 . . ?
C2_5 C4_5 H4B_5 109.5 . . ?
C2_5 C4_5 H4C_5 109.5 . . ?
C502 C2_5 C500 108.6(13) . . ?
C502 C2_5 C1_5 110.4(12) . . ?
C501 C2_5 C502 112.5(13) . . ?
C501 C2_5 C500 107.3(13) . . ?
C501 C2_5 C1_5 105.7(13) . . ?
C1_5 C2_5 C500 112.4(12) . . ?
C1_5 C2_5 C3_5 111.0(11) . . ?
C1_5 C2_5 C4_5 108.6(10) . . ?
C4_5 C2_5 C3_5 110.8(12) . . ?
C5_5 C2_5 C3_5 106.1(12) . . ?
C5_5 C2_5 C1_5 109.8(10) . . ?
C5_5 C2_5 C4_5 110.5(13) . . ?
C2_5 C5_5 H5A_5 109.5 . . ?
C2_5 C5_5 H5B_5 109.5 . . ?
C2_5 C5_5 H5C_5 109.5 . . ?
H5A_5 C5_5 H5B_5 109.5 . . ?
H5A_5 C5_5 H5C_5 109.5 . . ?
H5B_5 C5_5 H5C_5 109.5 . . ?
H5A_6 C5_6 H5B_6 109.5 . . ?
H5A_6 C5_6 H5C_6 109.5 . . ?
H5B_6 C5_6 H5C_6 109.5 . . ?
C2_6 C5_6 H5A_6 109.5 . . ?
C2_6 C5_6 H5B_6 109.5 . . ?
C2_6 C5_6 H5C_6 109.5 . . ?
C243 C1_6 C2_6 123.1(7) . . ?
C242 C1_6 C243 119.0(7) . . ?
C242 C1_6 C2_6 117.8(8) . . ?
H4A_6 C4_6 H4B_6 109.5 . . ?
H4A_6 C4_6 H4C_6 109.5 . . ?
H4B_6 C4_6 H4C_6 109.5 . . ?
C2_6 C4_6 H4A_6 109.5 . . ?
C2_6 C4_6 H4B_6 109.5 . . ?
C2_6 C4_6 H4C_6 109.5 . . ?
C1_6 C2_6 C5_6 110.1(8) . . ?
C1_6 C2_6 C4_6 110.0(7) . . ?
C4_6 C2_6 C5_6 108.6(9) . . ?
C3_6 C2_6 C5_6 107.1(8) . . ?
C3_6 C2_6 C1_6 113.5(7) . . ?
C3_6 C2_6 C4_6 107.3(9) . . ?
C2_6 C3_6 H3A_6 109.5 . . ?
C2_6 C3_6 H3B_6 109.5 . . ?
C2_6 C3_6 H3C_6 109.5 . . ?
H3A_6 C3_6 H3B_6 109.5 . . ?
H3A_6 C3_6 H3C_6 109.5 . . ?
H3B_6 C3_6 H3C_6 109.5 . . ?
H3A_7 C3_7 H3B_7 109.5 . . ?
H3A_7 C3_7 H3C_7 109.5 . . ?
H3B_7 C3_7 H3C_7 109.5 . . ?
C2_7 C3_7 H3A_7 109.5 . . ?
C2_7 C3_7 H3B_7 109.5 . . ?
C2_7 C3_7 H3C_7 109.5 . . ?
H5A_7 C5_7 H5B_7 109.5 . . ?
H5A_7 C5_7 H5C_7 109.5 . . ?
H5B_7 C5_7 H5C_7 109.5 . . ?
C2_7 C5_7 H5A_7 109.5 . . ?
C2_7 C5_7 H5B_7 109.5 . . ?
C2_7 C5_7 H5C_7 109.5 . . ?
H4A_7 C4_7 H4B_7 109.5 . . ?
H4A_7 C4_7 H4C_7 109.5 . . ?
H4B_7 C4_7 H4C_7 109.5 . . ?
C2_7 C4_7 H4A_7 109.5 . . ?
C2_7 C4_7 H4B_7 109.5 . . ?
C2_7 C4_7 H4C_7 109.5 . . ?
C3_7 C2_7 C5_7 110.7(8) . . ?
C3_7 C2_7 C4_7 108.6(8) . . ?
C3_7 C2_7 C1_7 111.5(7) . . ?
C5_7 C2_7 C4_7 108.1(9) . . ?
C5_7 C2_7 C1_7 108.4(7) . . ?
C1_7 C2_7 C4_7 109.4(8) . . ?
C201 C1_7 C202 119.2(7) . . ?
C201 C1_7 C2_7 122.2(7) . . ?
C202 C1_7 C2_7 118.6(8) . . ?
H3A_8 C3_8 H3B_8 109.5 . . ?
H3A_8 C3_8 H3C_8 109.5 . . ?
H3B_8 C3_8 H3C_8 109.5 . . ?
C2_8 C3_8 H3A_8 109.5 . . ?
C2_8 C3_8 H3B_8 109.5 . . ?
C2_8 C3_8 H3C_8 109.5 . . ?
C202 C1_8 C2_8 122.4(9) . . ?
C203 C1_8 C202 116.0(8) . . ?
C203 C1_8 C2_8 121.6(8) . . ?
H5A_8 C5_8 H5B_8 109.5 . . ?
H5A_8 C5_8 H5C_8 109.5 . . ?
H5B_8 C5_8 H5C_8 109.5 . . ?
C2_8 C5_8 H5A_8 109.5 . . ?
C2_8 C5_8 H5B_8 109.5 . . ?
C2_8 C5_8 H5C_8 109.5 . . ?
C511 C2_8 C1_8 108.4(11) . . ?
C510 C2_8 C511 109.9(13) . . ?
C510 C2_8 C512 112.2(13) . . ?
C510 C2_8 C1_8 109.6(10) . . ?
C512 C2_8 C511 103.7(13) . . ?
C512 C2_8 C1_8 112.8(11) . . ?
C1_8 C2_8 C3_8 106.9(10) . . ?
C5_8 C2_8 C3_8 107.2(12) . . ?
C5_8 C2_8 C1_8 114.1(10) . . ?
C5_8 C2_8 C4_8 105.5(12) . . ?
C4_8 C2_8 C3_8 110.0(12) . . ?
C4_8 C2_8 C1_8 113.0(10) . . ?
C2_8 C4_8 H4A_8 109.5 . . ?
C2_8 C4_8 H4B_8 109.5 . . ?
C2_8 C4_8 H4C_8 109.5 . . ?
H4A_8 C4_8 H4B_8 109.5 . . ?
H4A_8 C4_8 H4C_8 109.5 . . ?
H4B_8 C4_8 H4C_8 109.5 . . ?
H3A_9 C3_9 H3B_9 109.5 . . ?
H3A_9 C3_9 H3C_9 109.5 . . ?
H3B_9 C3_9 H3C_9 109.5 . . ?
C2_9 C3_9 H3A_9 109.5 . . ?
C2_9 C3_9 H3B_9 109.5 . . ?
C2_9 C3_9 H3C_9 109.5 . . ?
C213 C1_9 C2_9 115.9(8) . . ?
C212 C1_9 C213 118.1(8) . . ?
C212 C1_9 C2_9 126.1(9) . . ?
H4A_9 C4_9 H4B_9 109.5 . . ?
H4A_9 C4_9 H4C_9 109.5 . . ?
H4B_9 C4_9 H4C_9 109.5 . . ?
C2_9 C4_9 H4A_9 109.5 . . ?
C2_9 C4_9 H4B_9 109.5 . . ?
C2_9 C4_9 H4C_9 109.5 . . ?
C3_9 C2_9 C1_9 111.4(8) . . ?
C4_9 C2_9 C3_9 105.9(9) . . ?
C4_9 C2_9 C1_9 112.4(8) . . ?
C4_9 C2_9 C5_9 104.9(9) . . ?
C5_9 C2_9 C3_9 110.8(9) . . ?
C5_9 C2_9 C1_9 111.1(9) . . ?
C2_9 C5_9 H5A_9 109.5 . . ?
C2_9 C5_9 H5B_9 109.5 . . ?
C2_9 C5_9 H5C_9 109.5 . . ?
H5A_9 C5_9 H5B_9 109.5 . . ?
H5A_9 C5_9 H5C_9 109.5 . . ?
H5B_9 C5_9 H5C_9 109.5 . . ?
H3A_10 C3_10 H3B_10 109.5 . . ?
H3A_10 C3_10 H3C_10 109.5 . . ?
H3B_10 C3_10 H3C_10 109.5 . . ?
C2_10 C3_10 H3A_10 109.5 . . ?
C2_10 C3_10 H3B_10 109.5 . . ?
C2_10 C3_10 H3C_10 109.5 . . ?
C211 C1_10 C2_10 118.9(9) . . ?
C212 C1_10 C211 118.3(9) . . ?
C212 C1_10 C2_10 122.8(10) . . ?
H4A_10 C4_10 H4B_10 109.5 . . ?
H4A_10 C4_10 H4C_10 109.5 . . ?
H4B_10 C4_10 H4C_10 109.5 . . ?
C2_10 C4_10 H4A_10 109.5 . . ?
C2_10 C4_10 H4B_10 109.5 . . ?
C2_10 C4_10 H4C_10 109.5 . . ?
C522 C2_10 C521 103.3(15) . . ?
C522 C2_10 C1_10 110.5(14) . . ?
C521 C2_10 C1_10 110.1(12) . . ?
C520 C2_10 C522 107.4(16) . . ?
C520 C2_10 C521 112.7(16) . . ?
C520 C2_10 C1_10 112.3(13) . . ?
C3_10 C2_10 C1_10 112.6(11) . . ?
C3_10 C2_10 C4_10 113.6(13) . . ?
C3_10 C2_10 C5_10 109.2(13) . . ?
C1_10 C2_10 C4_10 109.1(11) . . ?
C1_10 C2_10 C5_10 109.6(10) . . ?
C4_10 C2_10 C5_10 102.2(12) . . ?
C2_10 C5_10 H5A_10 109.5 . . ?
C2_10 C5_10 H5B_10 109.5 . . ?
C2_10 C5_10 H5C_10 109.5 . . ?
H5A_10 C5_10 H5B_10 109.5 . . ?
H5A_10 C5_10 H5C_10 109.5 . . ?
H5B_10 C5_10 H5C_10 109.5 . . ?

loop_
_geom_bond_atom_site_label_1
_geom_bond_atom_site_label_2
_geom_bond_distance
_geom_bond_site_symmetry_2
_geom_bond_publ_flag
Zn3 N7 2.062(6) 4_557 ?
Zn3 N7 2.062(6) . ?
Zn3 N8 2.056(6) . ?
Zn3 N8 2.055(6) 4_557 ?
Zn3 N303 2.111(8) . ?
Zn2 N6 2.052(7) 11 ?
Zn2 N6 2.052(7) . ?
Zn2 N5 2.054(7) 11 ?
Zn2 N5 2.054(7) . ?
Zn2 N302 2.186(7) . ?
Zn1 N3 2.037(7) . ?
Zn1 N4 2.046(7) . ?
Zn1 N2 2.024(7) . ?
Zn1 N1 2.039(8) . ?
Zn1 N301 2.148(5) . ?
N6 C39 1.355(9) . ?
N6 C36 1.395(10) . ?
N7 C42 1.378(9) . ?
N7 C45 1.362(9) . ?
N8 C47 1.387(9) . ?
N8 C50 1.375(9) . ?
N3 C16 1.417(10) . ?
N3 C19 1.380(10) . ?
N5 C34 1.383(10) . ?
N5 C31 1.377(9) . ?
N4 C14 1.384(10) . ?
N4 C11 1.385(10) . ?
N2 C24 1.355(10) . ?
N2 C21 1.388(11) . ?
N303 C373 1.353(10) 4_557 ?
N303 C373 1.353(10) . ?
N303 C370 1.342(8) . ?
N303 C370 1.342(8) 4_557 ?
N1 C29 1.362(10) . ?
N1 C26 1.416(10) . ?
N301 C304 1.357(6) . ?
N301 C400 1.336(8) . ?
N301 C300 1.353(8) . ?
N301 C404 1.414(10) . ?
N302 C340 1.348(8) 11 ?
N302 C340 1.348(8) . ?
N302 C344 1.359(8) . ?
N302 C344 1.359(8) 11 ?
C353 C360 1.464(14) . ?
C353 C354 1.357(9) . ?
C353 C352 1.363(9) . ?
C360 C360 1.405(9) 8_556 ?
C360 C360 1.406(9) 9_556 ?
C39 C38 1.441(11) . ?
C39 C40 1.412(10) . ?
C342 C350 1.396(14) . ?
C342 C343 1.388(8) 11 ?
C342 C343 1.388(8) . ?
C342 C341 1.373(8) . ?
C342 C341 1.373(8) 11 ?
C36 C35 1.387(11) . ?
C36 C37 1.436(11) . ?
C34 C35 1.368(11) . ?
C34 C33 1.432(11) . ?
C31 C30 1.423(10) . ?
C31 C32 1.443(11) . ?
C350 C351 1.363(9) . ?
C350 C355 1.370(9) . ?
C14 C13 1.424(11) . ?
C14 C15 1.352(11) . ?
C47 C46 1.406(10) . ?
C47 C48 1.416(10) . ?
C11 C12 1.479(11) . ?
C11 C10 1.409(12) . ?
C380 C372 1.473(13) . ?
C380 C381 1.371(5) 4_557 ?
C380 C381 1.371(5) . ?
C35 C64 1.423(11) . ?
C50 C49 1.435(11) . ?
C50 C41 1.413(11) 4_557 ?
C42 C41 1.439(11) . ?
C42 C43 1.415(11) . ?
C221 H221 0.9500 . ?
C221 C220 1.391(15) . ?
C221 C1_1 1.393(14) . ?
C16 C15 1.416(12) . ?
C16 C17 1.386(11) . ?
C45 C46 1.388(10) . ?
C45 C44 1.423(10) . ?
C13 H13 0.9500 . ?
C13 C12 1.368(11) . ?
C67 C67 1.398(17) 12 ?
C67 C66 1.174(9) . ?
C65 C65 1.342(9) 4_556 ?
C65 C64 1.181(9) . ?
C25 C24 1.362(11) . ?
C25 C26 1.383(12) . ?
C25 C62 1.481(12) . ?
C38 H38 0.9500 . ?
C38 C37 1.352(11) . ?
C372 C371 1.358(8) 4_557 ?
C372 C371 1.358(8) . ?
C372 C374 1.342(11) . ?
C372 C374 1.342(11) 4_557 ?
C15 C60 1.470(12) . ?
C24 C23 1.435(12) . ?
C30 C220 1.449(15) . ?
C19 C18 1.385(11) . ?
C19 C20 1.469(12) . ?
C29 C10 1.436(12) . ?
C29 C28 1.448(12) . ?
C222 H222 0.9500 . ?
C222 C1_1 1.385(15) . ?
C222 C1_2 1.375(14) . ?
C26 C27 1.391(11) . ?
C46 C66 1.443(11) . ?
C233 H233 0.9500 . ?
C233 C230 1.409(15) . ?
C233 C1_3 1.391(15) . ?
C12 H12 0.9500 . ?
C49 H49 0.9500 . ?
C49 C48 1.346(10) . ?
C32 H32 0.9500 . ?
C32 C33 1.338(11) . ?
C40 C230 1.452(15) . ?
C310 C302 1.375(10) . ?
C310 C315 1.371(11) . ?
C310 C311 1.398(10) . ?
C310 C411 1.428(10) . ?
C310 C415 1.365(11) . ?
C17 H17 0.9500 . ?
C17 C18 1.354(11) . ?
C62 C63 1.203(9) . ?
C232 H232 0.9500 . ?
C232 C1_3 1.367(15) . ?
C232 C1_4 1.331(15) . ?
C61 C61 1.323(16) 11 ?
C61 C60 1.196(9) . ?
C63 C63 1.315(16) 10_665 ?
C44 H44 0.9500 . ?
C44 C43 1.325(10) . ?
C21 C22 1.450(11) . ?
C21 C20 1.446(12) . ?
C223 H223 0.9500 . ?
C223 C220 1.445(15) . ?
C223 C1_2 1.329(14) . ?
C240 C243 1.373(7) . ?
C240 C41 1.494(11) . ?
C240 C241 1.367(8) . ?
C230 C231 1.445(16) . ?
C27 H27 0.9500 . ?
C27 C28 1.355(11) . ?
C33 H33 0.9500 . ?
C22 H22 0.9500 . ?
C22 C23 1.337(11) . ?
C330 C330 1.420(13) 10_665 ?
C330 C330 1.370(13) 11 ?
C330 C313 1.500(10) . ?
C243 H243 0.9500 . ?
C243 C1_6 1.385(9) . ?
C48 H48 0.9500 . ?
C10 C200 1.494(11) . ?
C37 H37 0.9500 . ?
C302 C301 1.400(8) . ?
C302 C401 1.377(8) . ?
C302 C303 1.390(7) . ?
C302 C403 1.400(7) . ?
C390 C390 1.458(8) 9_557 ?
C390 C390 1.458(8) 8_557 ?
C390 C383 1.461(5) . ?
C200 C201 1.389(8) . ?
C200 C203 1.395(9) . ?
C23 H23 0.9500 . ?
C383 C382 1.375(5) . ?
C383 C382 1.375(5) 4_557 ?
C210 C20 1.465(11) . ?
C210 C213 1.391(9) . ?
C210 C211 1.392(9) . ?
C43 H43 0.9500 . ?
C201 H201 0.9500 . ?
C201 C1_7 1.397(9) . ?
C18 H18 0.9500 . ?
C231 H231 0.9500 . ?
C231 C1_4 1.389(15) . ?
C28 H28 0.9500 . ?
C241 H241 0.9500 . ?
C241 C1_5 1.388(9) . ?
C213 H213 0.9500 . ?
C213 C1_9 1.386(9) . ?
C202 H202 0.9500 . ?
C202 C1_7 1.398(9) . ?
C202 C1_8 1.391(9) . ?
C211 H211 0.9500 . ?
C211 C1_10 1.403(10) . ?
C203 H203 0.9500 . ?
C203 C1_8 1.380(9) . ?
C242 H242 0.9500 . ?
C242 C1_5 1.365(9) . ?
C242 C1_6 1.358(9) . ?
C212 H212 0.9500 . ?
C212 C1_9 1.373(10) . ?
C212 C1_10 1.368(10) . ?
C354 H354 0.9500 . ?
C354 C355 1.397(9) . ?
C352 H352 0.9500 . ?
C352 C351 1.372(9) . ?
C381 H381 0.9500 . ?
C381 C382 1.377(5) . ?
C351 H351 0.9500 . ?
C314 H314 0.9500 . ?
C314 C315 1.391(12) . ?
C314 C313 1.365(11) . ?
C315 H315 0.9500 . ?
C343 H343 0.9500 . ?
C343 C344 1.420(9) . ?
C355 H355 0.9500 . ?
C340 H340 0.9500 . ?
C340 C341 1.404(9) . ?
C341 H341 0.9500 . ?
C382 H382 0.9500 . ?
C313 C312 1.404(9) . ?
C313 C412 1.394(9) . ?
C313 C414 1.364(11) . ?
C312 H312 0.9500 . ?
C312 C311 1.395(12) . ?
C344 H344 0.9500 . ?
C311 H311 0.9500 . ?
C371 H371 0.9500 . ?
C371 C370 1.407(8) . ?
C304 H304 0.9500 . ?
C304 C303 1.418(9) . ?
C374 H374 0.9500 . ?
C374 C373 1.408(11) . ?
C301 H301 0.9500 . ?
C301 C300 1.410(9) . ?
C401 H401 0.9500 . ?
C401 C400 1.406(9) . ?
C400 H400 0.9500 . ?
C303 H303 0.9500 . ?
C403 H403 0.9500 . ?
C403 C404 1.419(9) . ?
C373 H373 0.9500 . ?
C300 H300 0.9500 . ?
C370 H370 0.9500 . ?
C404 H404 0.9500 . ?
C412 H412 0.9500 . ?
C412 C411 1.377(12) . ?
C411 H411 0.9500 . ?
C415 H415 0.9500 . ?
C415 C414 1.391(12) . ?
C414 H414 0.9500 . ?
C502 H50A 0.9800 . ?
C502 H50B 0.9800 . ?
C502 H50C 0.9800 . ?
C502 C2_5 1.516(12) . ?
C500 H50D 0.9800 . ?
C500 H50E 0.9800 . ?
C500 H50F 0.9800 . ?
C500 C2_5 1.538(12) . ?
C501 H50G 0.9800 . ?
C501 H50H 0.9800 . ?
C501 H50I 0.9800 . ?
C501 C2_5 1.500(12) . ?
C511 H51A 0.9800 . ?
C511 H51B 0.9800 . ?
C511 H51C 0.9800 . ?
C511 C2_8 1.528(12) . ?
C510 H51D 0.9800 . ?
C510 H51E 0.9800 . ?
C510 H51F 0.9800 . ?
C510 C2_8 1.495(12) . ?
C512 H51G 0.9800 . ?
C512 H51H 0.9800 . ?
C512 H51I 0.9800 . ?
C512 C2_8 1.523(12) . ?
C522 H52A 0.9800 . ?
C522 H52B 0.9800 . ?
C522 H52C 0.9800 . ?
C522 C2_10 1.509(13) . ?
C521 H52D 0.9800 . ?
C521 H52E 0.9800 . ?
C521 H52F 0.9800 . ?
C521 C2_10 1.521(13) . ?
C520 H52G 0.9800 . ?
C520 H52H 0.9800 . ?
C520 H52I 0.9800 . ?
C520 C2_10 1.509(13) . ?
C4_1 C2_1 1.492(3) . ?
C4_1 H4A_1 0.98000(11) . ?
C4_1 H4B_1 0.98000(11) . ?
C5_1 H5A_1 0.9800 . ?
C5_1 H5B_1 0.9800 . ?
C5_1 H5C_1 0.9800 . ?
C5_1 C2_1 1.518(7) . ?
C2_1 C1_1 1.526(9) . ?
C5_2 H5A_2 0.9800 . ?
C5_2 H5B_2 0.9800 . ?
C5_2 H5C_2 0.9800 . ?
C5_2 C2_2 1.529(7) . ?
C1_2 C2_2 1.542(9) . ?
C2_2 C3_2 1.521(5) . ?
C3_2 H3A_2 0.98000(11) . ?
C3_2 H3B_2 0.98000(11) . ?
C4_3 H4A_3 0.9800 . ?
C4_3 H4B_3 0.9800 . ?
C4_3 H4C_3 0.9800 . ?
C4_3 C2_3 1.498(8) . ?
C3_3 C2_3 1.547(4) . ?
C3_3 H3A_3 0.98000(11) . ?
C3_3 H3B_3 0.98000(11) . ?
C2_3 C1_3 1.512(10) . ?
C3_4 H3A_4 0.9800 . ?
C3_4 H3B_4 0.9800 . ?
C3_4 H3C_4 0.9800 . ?
C3_4 C2_4 1.511(11) . ?
C5_4 H5A_4 0.9800 . ?
C5_4 H5B_4 0.9800 . ?
C5_4 H5C_4 0.9800 . ?
C5_4 C2_4 1.517(10) . ?
C4_4 H4A_4 0.9800 . ?
C4_4 H4B_4 0.9800 . ?
C4_4 H4C_4 0.9800 . ?
C4_4 C2_4 1.513(11) . ?
C2_4 C1_4 1.535(10) . ?
C3_5 H3A_5 0.9800 . ?
C3_5 H3B_5 0.9800 . ?
C3_5 H3C_5 0.9800 . ?
C3_5 C2_5 1.541(10) . ?
C1_5 C2_5 1.522(9) . ?
C4_5 H4A_5 0.9800 . ?
C4_5 H4B_5 0.9800 . ?
C4_5 H4C_5 0.9800 . ?
C4_5 C2_5 1.529(10) . ?
C2_5 C5_5 1.509(10) . ?
C5_5 H5A_5 0.9800 . ?
C5_5 H5B_5 0.9800 . ?
C5_5 H5C_5 0.9800 . ?
C5_6 H5A_6 0.9800 . ?
C5_6 H5B_6 0.9800 . ?
C5_6 H5C_6 0.9800 . ?
C5_6 C2_6 1.554(9) . ?
C1_6 C2_6 1.526(9) . ?
C4_6 H4A_6 0.9800 . ?
C4_6 H4B_6 0.9800 . ?
C4_6 H4C_6 0.9800 . ?
C4_6 C2_6 1.528(9) . ?
C2_6 C3_6 1.496(9) . ?
C3_6 H3A_6 0.9800 . ?
C3_6 H3B_6 0.9800 . ?
C3_6 H3C_6 0.9800 . ?
C3_7 H3A_7 0.9800 . ?
C3_7 H3B_7 0.9800 . ?
C3_7 H3C_7 0.9800 . ?
C3_7 C2_7 1.514(9) . ?
C5_7 H5A_7 0.9800 . ?
C5_7 H5B_7 0.9800 . ?
C5_7 H5C_7 0.9800 . ?
C5_7 C2_7 1.517(9) . ?
C4_7 H4A_7 0.9800 . ?
C4_7 H4B_7 0.9800 . ?
C4_7 H4C_7 0.9800 . ?
C4_7 C2_7 1.541(9) . ?
C2_7 C1_7 1.529(8) . ?
C3_8 H3A_8 0.9800 . ?
C3_8 H3B_8 0.9800 . ?
C3_8 H3C_8 0.9800 . ?
C3_8 C2_8 1.543(10) . ?
C1_8 C2_8 1.528(9) . ?
C5_8 H5A_8 0.9800 . ?
C5_8 H5B_8 0.9800 . ?
C5_8 H5C_8 0.9800 . ?
C5_8 C2_8 1.520(10) . ?
C2_8 C4_8 1.527(10) . ?
C4_8 H4A_8 0.9800 . ?
C4_8 H4B_8 0.9800 . ?
C4_8 H4C_8 0.9800 . ?
C3_9 H3A_9 0.9800 . ?
C3_9 H3B_9 0.9800 . ?
C3_9 H3C_9 0.9800 . ?
C3_9 C2_9 1.515(9) . ?
C1_9 C2_9 1.534(9) . ?
C4_9 H4A_9 0.9800 . ?
C4_9 H4B_9 0.9800 . ?
C4_9 H4C_9 0.9800 . ?
C4_9 C2_9 1.502(9) . ?
C2_9 C5_9 1.505(9) . ?
C5_9 H5A_9 0.9800 . ?
C5_9 H5B_9 0.9800 . ?
C5_9 H5C_9 0.9800 . ?
C3_10 H3A_10 0.9800 . ?
C3_10 H3B_10 0.9800 . ?
C3_10 H3C_10 0.9800 . ?
C3_10 C2_10 1.504(10) . ?
C1_10 C2_10 1.524(9) . ?
C4_10 H4A_10 0.9800 . ?
C4_10 H4B_10 0.9800 . ?
C4_10 H4C_10 0.9800 . ?
C4_10 C2_10 1.535(11) . ?
C2_10 C5_10 1.552(10) . ?
C5_10 H5A_10 0.9800 . ?
C5_10 H5B_10 0.9800 . ?
C5_10 H5C_10 0.9800 . ?

loop_
_geom_torsion_atom_site_label_1
_geom_torsion_atom_site_label_2
_geom_torsion_atom_site_label_3
_geom_torsion_atom_site_label_4
_geom_torsion
_geom_torsion_site_symmetry_1
_geom_torsion_site_symmetry_2
_geom_torsion_site_symmetry_3
_geom_torsion_site_symmetry_4
_geom_torsion_publ_flag
Zn3 N7 C42 C41 6.4(11) . . . . ?
Zn3 N7 C42 C43 -168.1(5) . . . . ?
Zn3 N7 C45 C46 -9.6(11) . . . . ?
Zn3 N7 C45 C44 168.1(5) . . . . ?
Zn3 N8 C47 C46 12.5(10) . . . . ?
Zn3 N8 C47 C48 -165.8(5) . . . . ?
Zn3 N8 C50 C49 166.5(5) . . . . ?
Zn3 N8 C50 C41 -9.6(11) . . . 4_557 ?
Zn3 N303 C373 C374 180.00(2) . . . . ?
Zn3 N303 C370 C371 180.000(9) . . . . ?
Zn2 N6 C39 C38 175.6(5) . . . . ?
Zn2 N6 C39 C40 -7.4(11) . . . . ?
Zn2 N6 C36 C35 10.6(10) . . . . ?
Zn2 N6 C36 C37 -174.9(4) . . . . ?
Zn2 N5 C34 C35 -15.5(10) . . . . ?
Zn2 N5 C34 C33 168.4(5) . . . . ?
Zn2 N5 C31 C30 10.9(11) . . . . ?
Zn2 N5 C31 C32 -169.7(5) . . . . ?
Zn2 N302 C340 C341 -177.9(5) . . . . ?
Zn2 N302 C344 C343 178.0(5) . . . . ?
Zn1 N3 C16 C15 7.8(9) . . . . ?
Zn1 N3 C16 C17 -172.3(5) . . . . ?
Zn1 N3 C19 C18 172.0(5) . . . . ?
Zn1 N3 C19 C20 -8.7(11) . . . . ?
Zn1 N4 C14 C13 167.9(5) . . . . ?
Zn1 N4 C14 C15 -8.5(10) . . . . ?
Zn1 N4 C11 C12 -167.8(4) . . . . ?
Zn1 N4 C11 C10 9.8(11) . . . . ?
Zn1 N2 C24 C25 -10.0(11) . . . . ?
Zn1 N2 C24 C23 167.8(5) . . . . ?
Zn1 N2 C21 C22 -168.4(5) . . . . ?
Zn1 N2 C21 C20 8.8(12) . . . . ?
Zn1 N1 C29 C10 -6.4(11) . . . . ?
Zn1 N1 C29 C28 172.3(5) . . . . ?
Zn1 N1 C26 C25 4.7(10) . . . . ?
Zn1 N1 C26 C27 -171.3(5) . . . . ?
Zn1 N301 C304 C303 -179.9(3) . . . . ?
Zn1 N301 C400 C401 179.9(4) . . . . ?
Zn1 N301 C300 C301 179.9(3) . . . . ?
Zn1 N301 C404 C403 -179.9(3) . . . . ?
N6 C39 C38 C37 -2.2(8) . . . . ?
N6 C39 C40 C39 9.0(16) . . . 11 ?
N6 C39 C40 C230 -171.7(8) . . . . ?
N6 C36 C35 C34 10.1(12) . . . . ?
N6 C36 C35 C64 -168.9(7) . . . . ?
N6 C36 C37 C38 -0.8(9) . . . . ?
N7 C42 C41 C50 4.3(13) . . . 4_557 ?
N7 C42 C41 C240 179.1(7) . . . . ?
N7 C42 C43 C44 0.0(10) . . . . ?
N7 C45 C46 C47 -5.8(13) . . . . ?
N7 C45 C46 C66 170.7(7) . . . . ?
N7 C45 C44 C43 0.3(9) . . . . ?
N8 C47 C46 C45 4.3(13) . . . . ?
N8 C47 C46 C66 -172.4(7) . . . . ?
N8 C47 C48 C49 -0.8(9) . . . . ?
N8 C50 C49 C48 -2.2(9) . . . . ?
N3 C16 C15 C14 6.3(12) . . . . ?
N3 C16 C15 C60 -166.5(6) . . . . ?
N3 C16 C17 C18 0.8(9) . . . . ?
N3 C19 C18 C17 -0.8(10) . . . . ?
N3 C19 C20 C21 1.2(12) . . . . ?
N3 C19 C20 C210 -179.0(7) . . . . ?
N5 C34 C35 C36 -7.6(12) . . . . ?
N5 C34 C35 C64 171.5(7) . . . . ?
N5 C34 C33 C32 3.1(9) . . . . ?
N5 C31 C30 C31 -12.9(16) . . . 11 ?
N5 C31 C30 C220 169.6(8) . . . . ?
N5 C31 C32 C33 1.6(9) . . . . ?
N4 C14 C13 C12 -0.5(9) . . . . ?
N4 C14 C15 C16 -5.9(13) . . . . ?
N4 C14 C15 C60 166.7(6) . . . . ?
N4 C11 C12 C13 0.2(8) . . . . ?
N4 C11 C10 C29 0.2(12) . . . . ?
N4 C11 C10 C200 -176.1(7) . . . . ?
N2 C24 C23 C22 1.2(10) . . . . ?
N2 C21 C22 C23 1.0(10) . . . . ?
N2 C21 C20 C19 -1.4(13) . . . . ?
N2 C21 C20 C210 178.8(7) . . . . ?
N1 C29 C10 C11 -2.2(12) . . . . ?
N1 C29 C10 C200 174.1(7) . . . . ?
N1 C29 C28 C27 -1.5(9) . . . . ?
N1 C26 C27 C28 -2.0(9) . . . . ?
N301 C304 C303 C302 0.00(3) . . . . ?
N302 C340 C341 C342 -0.04(16) . . . . ?
C353 C354 C355 C350 0.000(4) . . . . ?
C353 C352 C351 C350 0.000(5) . . . . ?
C360 C353 C354 C355 180.000(6) . . . . ?
C360 C353 C352 C351 180.000(6) . . . . ?
C39 N6 C36 C35 -175.1(7) . . . . ?
C39 N6 C36 C37 -0.6(8) . . . . ?
C39 C38 C37 C36 1.7(9) . . . . ?
C39 C40 C230 C233 -89.7(8) . . . . ?
C39 C40 C230 C233 89.7(8) 11 . . . ?
C39 C40 C230 C231 -90.3(8) 11 . . . ?
C39 C40 C230 C231 90.3(8) . . . . ?
C342 C350 C351 C352 180.000(4) . . . . ?
C342 C350 C355 C354 180.000(5) . . . . ?
C342 C343 C344 N302 0.1(4) . . . . ?
C36 N6 C39 C38 1.7(8) . . . . ?
C36 N6 C39 C40 178.8(8) . . . . ?
C36 C35 C64 C65 82(5) . . . . ?
C34 N5 C31 C30 -179.2(8) . . . . ?
C34 N5 C31 C32 0.3(8) . . . . ?
C34 C35 C64 C65 -97(5) . . . . ?
C31 N5 C34 C35 174.1(7) . . . . ?
C31 N5 C34 C33 -1.9(8) . . . . ?
C31 C30 C220 C221 -88.8(8) 11 . . . ?
C31 C30 C220 C221 88.8(8) . . . . ?
C31 C30 C220 C223 91.2(8) 11 . . . ?
C31 C30 C220 C223 -91.2(8) . . . . ?
C31 C32 C33 C34 -2.8(9) . . . . ?
C350 C342 C343 C344 -179.9(9) . . . . ?
C350 C342 C341 C340 179.9(9) . . . . ?
C14 N4 C11 C12 -0.5(8) . . . . ?
C14 N4 C11 C10 177.1(7) . . . . ?
C14 C13 C12 C11 0.1(9) . . . . ?
C14 C15 C60 C61 -57(5) . . . . ?
C47 N8 C50 C49 1.7(8) . . . . ?
C47 N8 C50 C41 -174.4(7) . . . 4_557 ?
C47 C46 C66 C67 79(5) . . . . ?
C11 N4 C14 C13 0.6(8) . . . . ?
C11 N4 C14 C15 -175.8(7) . . . . ?
C11 C10 C200 C201 -65.3(8) . . . . ?
C11 C10 C200 C203 115.9(6) . . . . ?
C380 C372 C371 C370 180.000(11) . . . . ?
C380 C372 C374 C373 180.00(3) . . . . ?
C380 C381 C382 C383 -2(2) . . . . ?
C35 C36 C37 C38 173.5(7) . . . . ?
C35 C34 C33 C32 -172.7(7) . . . . ?
C50 N8 C47 C46 177.7(7) . . . . ?
C50 N8 C47 C48 -0.6(8) . . . . ?
C50 C49 C48 C47 1.7(9) . . . . ?
C42 N7 C45 C46 -178.1(7) . . . . ?
C42 N7 C45 C44 -0.3(8) . . . . ?
C16 N3 C19 C18 1.2(8) . . . . ?
C16 N3 C19 C20 -179.5(7) . . . . ?
C16 C15 C60 C61 117(5) . . . . ?
C16 C17 C18 C19 0.0(9) . . . . ?
C45 N7 C42 C41 174.7(8) . . . . ?
C45 N7 C42 C43 0.2(9) . . . . ?
C45 C46 C66 C67 -98(5) . . . . ?
C45 C44 C43 C42 -0.2(10) . . . . ?
C13 C14 C15 C16 178.5(7) . . . . ?
C13 C14 C15 C60 -8.9(12) . . . . ?
C25 C24 C23 C22 179.0(8) . . . . ?
C25 C26 C27 C28 -177.6(8) . . . . ?
C38 C39 C40 C39 -174.3(6) . . . 11 ?
C38 C39 C40 C230 5.0(14) . . . . ?
C372 C380 C381 C382 -179.0(11) . . . . ?
C372 C371 C370 N303 0.00(2) . . . . ?
C372 C374 C373 N303 0.00(5) . . . . ?
C15 C14 C13 C12 175.7(8) . . . . ?
C15 C16 C17 C18 -179.4(7) . . . . ?
C24 N2 C21 C22 -0.3(9) . . . . ?
C24 N2 C21 C20 176.9(7) . . . . ?
C24 C25 C26 N1 8.6(13) . . . . ?
C24 C25 C26 C27 -176.4(8) . . . . ?
C24 C25 C62 C63 -65(6) . . . . ?
C30 C31 C32 C33 -178.9(8) . . . . ?
C19 N3 C16 C15 178.9(7) . . . . ?
C19 N3 C16 C17 -1.2(8) . . . . ?
C29 N1 C26 C25 177.0(7) . . . . ?
C29 N1 C26 C27 0.9(8) . . . . ?
C29 C10 C200 C201 118.2(6) . . . . ?
C29 C10 C200 C203 -60.5(8) . . . . ?
C222 C1_2 C2_2 C5_2 -120.4(4) . . . . ?
C222 C1_2 C2_2 C5_2 120.4(4) . . . 11 ?
C222 C1_2 C2_2 C3_2 0.000(3) . . . . ?
C26 N1 C29 C10 -178.3(7) . . . . ?
C26 N1 C29 C28 0.4(8) . . . . ?
C26 C25 C24 N2 -6.0(14) . . . . ?
C26 C25 C24 C23 176.6(8) . . . . ?
C26 C25 C62 C63 110(6) . . . . ?
C26 C27 C28 C29 2.1(9) . . . . ?
C46 C47 C48 C49 -178.9(8) . . . . ?
C46 C45 C44 C43 178.0(8) . . . . ?
C233 C230 C231 C1_4 0.000(9) . . . . ?
C12 C11 C10 C29 177.6(7) . . . . ?
C12 C11 C10 C200 1.4(11) . . . . ?
C32 C31 C30 C31 167.7(7) . . . 11 ?
C32 C31 C30 C220 -9.8(14) . . . . ?
C40 C39 C38 C37 -179.3(8) . . . . ?
C40 C230 C231 C1_4 180.000(6) . . . . ?
C310 C302 C301 C300 -178.7(5) . . . . ?
C310 C302 C401 C400 -179.5(6) . . . . ?
C310 C302 C303 C304 178.7(5) . . . . ?
C310 C302 C403 C404 179.5(6) . . . . ?
C310 C415 C414 C313 0.01(10) . . . . ?
C17 C16 C15 C14 -173.6(8) . . . . ?
C17 C16 C15 C60 13.6(11) . . . . ?
C62 C25 C24 N2 168.1(7) . . . . ?
C62 C25 C24 C23 -9.3(12) . . . . ?
C62 C25 C26 N1 -165.6(6) . . . . ?
C62 C25 C26 C27 9.4(12) . . . . ?
C44 C45 C46 C47 176.8(8) . . . . ?
C44 C45 C46 C66 -6.6(12) . . . . ?
C21 N2 C24 C25 -178.3(8) . . . . ?
C21 N2 C24 C23 -0.5(8) . . . . ?
C21 C22 C23 C24 -1.3(9) . . . . ?
C223 C1_2 C2_2 C5_2 59.6(4) . . . . ?
C223 C1_2 C2_2 C5_2 -59.6(4) . . . 11 ?
C223 C1_2 C2_2 C3_2 180.000(2) . . . . ?
C240 C243 C1_6 C242 0.00(3) . . . . ?
C240 C243 C1_6 C2_6 175.8(6) . . . . ?
C240 C241 C1_5 C242 0.00(4) . . . . ?
C240 C241 C1_5 C2_5 178.0(6) . . . . ?
C230 C233 C1_3 C232 0.000(9) . . . . ?
C230 C233 C1_3 C2_3 180.000(8) . . . . ?
C230 C231 C1_4 C232 0.000(11) . . . . ?
C230 C231 C1_4 C2_4 177.4(8) . . . . ?
C33 C34 C35 C36 167.6(7) . . . . ?
C33 C34 C35 C64 -13.3(11) . . . . ?
C22 C21 C20 C19 175.6(7) . . . . ?
C22 C21 C20 C210 -4.2(11) . . . . ?
C330 C330 C313 C314 -69.4(5) 10_665 . . . ?
C330 C330 C313 C314 112.9(4) 11 . . . ?
C330 C330 C313 C312 110.9(4) 10_665 . . . ?
C330 C330 C313 C312 -66.8(5) 11 . . . ?
C330 C330 C313 C412 64.0(5) 10_665 . . . ?
C330 C330 C313 C412 -113.6(4) 11 . . . ?
C330 C330 C313 C414 -116.4(3) 10_665 . . . ?
C330 C330 C313 C414 66.0(5) 11 . . . ?
C330 C313 C312 C311 179.7(5) . . . . ?
C330 C313 C412 C411 179.6(5) . . . . ?
C330 C313 C414 C415 -179.6(5) . . . . ?
C243 C240 C41 C50 60.4(8) . . . 4_557 ?
C243 C240 C41 C42 -114.7(7) . . . . ?
C243 C240 C241 C1_5 0.00(4) . . . . ?
C243 C1_6 C2_6 C5_6 147.3(7) . . . . ?
C243 C1_6 C2_6 C4_6 27.6(9) . . . . ?
C243 C1_6 C2_6 C3_6 -92.6(8) . . . . ?
C48 C47 C46 C45 -177.8(8) . . . . ?
C48 C47 C46 C66 5.5(12) . . . . ?
C41 C50 C49 C48 174.0(8) 4_557 . . . ?
C41 C42 C43 C44 -174.6(8) . . . . ?
C41 C240 C243 C1_6 -178.6(5) . . . . ?
C41 C240 C241 C1_5 178.6(5) . . . . ?
C10 C11 C12 C13 -177.6(7) . . . . ?
C10 C29 C28 C27 177.2(7) . . . . ?
C10 C200 C201 C1_7 -178.8(5) . . . . ?
C10 C200 C203 C1_8 178.7(5) . . . . ?
C37 C36 C35 C34 -163.2(7) . . . . ?
C37 C36 C35 C64 17.7(11) . . . . ?
C302 C310 C315 C314 180.0(5) . . . . ?
C302 C310 C311 C312 -179.9(5) . . . . ?
C302 C310 C411 C412 -179.9(5) . . . . ?
C302 C310 C415 C414 179.9(5) . . . . ?
C302 C301 C300 N301 -0.01(10) . . . . ?
C302 C401 C400 N301 0.00(11) . . . . ?
C302 C403 C404 N301 0.00(3) . . . . ?
C220 C221 C1_1 C222 0.000(8) . . . . ?
C220 C221 C1_1 C2_1 180.000(8) . . . . ?
C220 C223 C1_2 C222 0.000(8) . . . . ?
C220 C223 C1_2 C2_2 180.000(6) . . . . ?
C390 C390 C383 C382 -88.2(8) 8_557 . . 4_557 ?
C390 C390 C383 C382 91.8(8) 9_557 . . 4_557 ?
C390 C390 C383 C382 91.8(8) 8_557 . . . ?
C390 C390 C383 C382 -88.2(8) 9_557 . . . ?
C390 C383 C382 C381 -179.0(11) . . . . ?
C200 C201 C1_7 C202 0.00(3) . . . . ?
C200 C201 C1_7 C2_7 -179.7(5) . . . . ?
C200 C203 C1_8 C202 0.00(4) . . . . ?
C200 C203 C1_8 C2_8 -177.3(6) . . . . ?
C210 C213 C1_9 C212 0.01(7) . . . . ?
C210 C213 C1_9 C2_9 -179.5(6) . . . . ?
C210 C211 C1_10 C212 0.00(7) . . . . ?
C210 C211 C1_10 C2_10 -178.7(7) . . . . ?
C43 C42 C41 C50 178.1(8) . . . 4_557 ?
C43 C42 C41 C240 -7.2(12) . . . . ?
C201 C200 C203 C1_8 0.00(4) . . . . ?
C18 C19 C20 C21 -179.6(8) . . . . ?
C18 C19 C20 C210 0.2(11) . . . . ?
C20 C19 C18 C17 179.9(7) . . . . ?
C20 C21 C22 C23 -176.4(7) . . . . ?
C20 C210 C213 C1_9 179.6(6) . . . . ?
C20 C210 C211 C1_10 -179.6(6) . . . . ?
C28 C29 C10 C11 179.3(7) . . . . ?
C28 C29 C10 C200 -4.4(11) . . . . ?
C241 C240 C243 C1_6 0.00(2) . . . . ?
C241 C240 C41 C50 -118.2(7) . . . 4_557 ?
C241 C240 C41 C42 66.7(8) . . . . ?
C241 C1_5 C2_5 C502 121.1(13) . . . . ?
C241 C1_5 C2_5 C500 -0.3(14) . . . . ?
C241 C1_5 C2_5 C501 -117.0(14) . . . . ?
C241 C1_5 C2_5 C3_5 -172.6(13) . . . . ?
C241 C1_5 C2_5 C4_5 65.3(13) . . . . ?
C241 C1_5 C2_5 C5_5 -55.7(14) . . . . ?
C213 C210 C20 C19 121.0(6) . . . . ?
C213 C210 C20 C21 -59.1(8) . . . . ?
C213 C210 C211 C1_10 0.00(3) . . . . ?
C213 C1_9 C2_9 C3_9 72.7(9) . . . . ?
C213 C1_9 C2_9 C4_9 -46.1(10) . . . . ?
C213 C1_9 C2_9 C5_9 -163.3(8) . . . . ?
C202 C1_8 C2_8 C511 137.2(11) . . . . ?
C202 C1_8 C2_8 C510 -102.8(13) . . . . ?
C202 C1_8 C2_8 C512 23.1(15) . . . . ?
C202 C1_8 C2_8 C3_8 -53.5(12) . . . . ?
C202 C1_8 C2_8 C5_8 -171.9(12) . . . . ?
C202 C1_8 C2_8 C4_8 67.6(13) . . . . ?
C211 C210 C20 C19 -59.4(8) . . . . ?
C211 C210 C20 C21 120.4(7) . . . . ?
C211 C210 C213 C1_9 0.00(3) . . . . ?
C211 C1_10 C2_10 C522 -180.0(13) . . . . ?
C211 C1_10 C2_10 C521 -66.4(14) . . . . ?
C211 C1_10 C2_10 C520 60.0(16) . . . . ?
C211 C1_10 C2_10 C3_10 -127.8(14) . . . . ?
C211 C1_10 C2_10 C4_10 105.1(13) . . . . ?
C211 C1_10 C2_10 C5_10 -6.0(14) . . . . ?
C203 C1_8 C2_8 C511 -45.6(13) . . . . ?
C203 C1_8 C2_8 C510 74.4(14) . . . . ?
C203 C1_8 C2_8 C512 -159.8(13) . . . . ?
C203 C1_8 C2_8 C3_8 123.6(11) . . . . ?
C203 C1_8 C2_8 C5_8 5.3(14) . . . . ?
C203 C1_8 C2_8 C4_8 -115.3(12) . . . . ?
C242 C1_5 C2_5 C502 -61.1(14) . . . . ?
C242 C1_5 C2_5 C500 177.5(12) . . . . ?
C242 C1_5 C2_5 C501 60.8(15) . . . . ?
C242 C1_5 C2_5 C3_5 5.2(15) . . . . ?
C242 C1_5 C2_5 C4_5 -116.9(12) . . . . ?
C242 C1_5 C2_5 C5_5 122.1(13) . . . . ?
C242 C1_6 C2_6 C5_6 -36.8(9) . . . . ?
C242 C1_6 C2_6 C4_6 -156.5(6) . . . . ?
C242 C1_6 C2_6 C3_6 83.2(9) . . . . ?
C212 C1_9 C2_9 C3_9 -106.8(9) . . . . ?
C212 C1_9 C2_9 C4_9 134.5(8) . . . . ?
C212 C1_9 C2_9 C5_9 17.3(11) . . . . ?
C212 C1_10 C2_10 C522 1.4(15) . . . . ?
C212 C1_10 C2_10 C521 115.0(13) . . . . ?
C212 C1_10 C2_10 C520 -118.6(15) . . . . ?
C212 C1_10 C2_10 C3_10 53.6(15) . . . . ?
C212 C1_10 C2_10 C4_10 -73.5(13) . . . . ?
C212 C1_10 C2_10 C5_10 175.4(11) . . . . ?
C354 C353 C360 C360 88.8(17) . . . 9_556 ?
C354 C353 C360 C360 -88.8(17) . . . 8_556 ?
C354 C353 C352 C351 0.000(5) . . . . ?
C352 C353 C360 C360 -91.2(17) . . . 9_556 ?
C352 C353 C360 C360 91.2(17) . . . 8_556 ?
C352 C353 C354 C355 0.000(6) . . . . ?
C381 C380 C372 C371 -132.8(8) 4_557 . . . ?
C381 C380 C372 C371 -132.8(8) . . . 4_557 ?
C381 C380 C372 C371 47.2(8) . . . . ?
C381 C380 C372 C371 47.2(8) 4_557 . . 4_557 ?
C381 C380 C372 C374 151.8(10) . . . . ?
C381 C380 C372 C374 -28.2(10) . . . 4_557 ?
C381 C380 C372 C374 -28.2(10) 4_557 . . . ?
C381 C380 C372 C374 151.8(10) 4_557 . . 4_557 ?
C381 C380 C381 C382 1.0(11) 4_557 . . . ?
C351 C350 C355 C354 0.000(8) . . . . ?
C314 C313 C312 C311 0.00(3) . . . . ?
C315 C310 C302 C401 -69.1(5) . . . . ?
C315 C310 C302 C403 111.5(6) . . . . ?
C315 C310 C311 C312 -0.01(7) . . . . ?
C315 C314 C313 C330 -179.7(5) . . . . ?
C315 C314 C313 C312 0.00(7) . . . . ?
C343 C342 C350 C351 129.6(6) 11 . . . ?
C343 C342 C350 C351 -129.6(6) . . . . ?
C343 C342 C350 C355 -50.4(6) 11 . . . ?
C343 C342 C350 C355 50.4(6) . . . . ?
C343 C342 C343 C344 -55.8(6) 11 . . . ?
C343 C342 C341 C340 65.9(6) 11 . . . ?
C343 C342 C341 C340 -0.05(17) . . . . ?
C355 C350 C351 C352 0.000(7) . . . . ?
C340 N302 C340 C341 59.1(5) 11 . . . ?
C340 N302 C344 C343 -67.8(6) 11 . . . ?
C340 N302 C344 C343 -0.2(4) . . . . ?
C341 C342 C350 C351 -50.5(7) 11 . . . ?
C341 C342 C350 C351 50.5(7) . . . . ?
C341 C342 C350 C355 129.5(7) 11 . . . ?
C341 C342 C350 C355 -129.5(7) . . . . ?
C341 C342 C343 C344 0.0(3) . . . . ?
C341 C342 C343 C344 63.5(6) 11 . . . ?
C341 C342 C341 C340 -54.7(5) 11 . . . ?
C382 C383 C382 C381 1.0(11) 4_557 . . . ?
C313 C314 C315 C310 -0.01(9) . . . . ?
C313 C312 C311 C310 0.00(3) . . . . ?
C313 C412 C411 C310 -0.01(3) . . . . ?
C344 N302 C340 C341 -67.7(6) 11 . . . ?
C344 N302 C340 C341 0.1(3) . . . . ?
C344 N302 C344 C343 58.9(6) 11 . . . ?
C311 C310 C302 C401 110.9(6) . . . . ?
C311 C310 C302 C403 -68.5(6) . . . . ?
C311 C310 C315 C314 0.01(9) . . . . ?
C371 C372 C371 C370 0.000(11) 4_557 . . . ?
C304 N301 C300 C301 0.00(10) . . . . ?
C374 C372 C374 C373 0.00(3) 4_557 . . . ?
C301 C302 C303 C304 0.00(3) . . . . ?
C401 C302 C403 C404 0.00(3) . . . . ?
C400 N301 C404 C403 0.00(7) . . . . ?
C303 C302 C301 C300 0.01(7) . . . . ?
C403 C302 C401 C400 0.00(8) . . . . ?
C373 N303 C373 C374 0.00(2) 4_557 . . . ?
C300 N301 C304 C303 0.00(7) . . . . ?
C370 N303 C370 C371 0.000(9) 4_557 . . . ?
C404 N301 C400 C401 0.00(10) . . . . ?
C412 C313 C414 C415 0.00(7) . . . . ?
C411 C310 C302 C301 63.4(6) . . . . ?
C411 C310 C302 C303 -115.0(6) . . . . ?
C411 C310 C415 C414 -0.02(9) . . . . ?
C415 C310 C302 C301 -116.5(5) . . . . ?
C415 C310 C302 C303 65.0(6) . . . . ?
C415 C310 C411 C412 0.01(7) . . . . ?
C414 C313 C412 C411 0.00(3) . . . . ?
C4_1 C2_1 C1_1 C221 180.000(6) . . . . ?
C4_1 C2_1 C1_1 C222 0.000(4) . . . . ?
C5_1 C2_1 C1_1 C221 -61.8(4) 11 . . . ?
C5_1 C2_1 C1_1 C221 61.8(4) . . . . ?
C5_1 C2_1 C1_1 C222 -118.2(4) . . . . ?
C5_1 C2_1 C1_1 C222 118.2(4) 11 . . . ?
C1_1 C221 C220 C30 180.000(9) . . . . ?
C1_1 C221 C220 C223 0.000(8) . . . . ?
C1_1 C222 C1_2 C223 0.000(7) . . . . ?
C1_1 C222 C1_2 C2_2 180.000(5) . . . . ?
C1_2 C222 C1_1 C221 0.000(6) . . . . ?
C1_2 C222 C1_1 C2_1 180.000(4) . . . . ?
C1_2 C223 C220 C221 0.000(7) . . . . ?
C1_2 C223 C220 C30 180.000(6) . . . . ?
C4_3 C2_3 C1_3 C233 62.2(5) 11 . . . ?
C4_3 C2_3 C1_3 C233 -62.2(5) . . . . ?
C4_3 C2_3 C1_3 C232 -117.8(5) 11 . . . ?
C4_3 C2_3 C1_3 C232 117.8(5) . . . . ?
C3_3 C2_3 C1_3 C233 180.000(7) . . . . ?
C3_3 C2_3 C1_3 C232 0.000(6) . . . . ?
C1_3 C233 C230 C40 180.000(10) . . . . ?
C1_3 C233 C230 C231 0.000(9) . . . . ?
C1_3 C232 C1_4 C231 0.000(10) . . . . ?
C1_3 C232 C1_4 C2_4 -177.3(8) . . . . ?
C3_4 C2_4 C1_4 C232 -84.3(12) . . . . ?
C3_4 C2_4 C1_4 C231 98.5(11) . . . . ?
C5_4 C2_4 C1_4 C232 148.9(10) . . . . ?
C5_4 C2_4 C1_4 C231 -28.3(15) . . . . ?
C4_4 C2_4 C1_4 C232 35.0(14) . . . . ?
C4_4 C2_4 C1_4 C231 -142.2(9) . . . . ?
C1_4 C232 C1_3 C233 0.000(8) . . . . ?
C1_4 C232 C1_3 C2_3 180.000(6) . . . . ?
C1_5 C242 C1_6 C2_6 -176.1(5) . . . . ?
C1_6 C242 C1_5 C2_5 -177.9(7) . . . . ?
C3_7 C2_7 C1_7 C201 -123.5(7) . . . . ?
C3_7 C2_7 C1_7 C202 56.8(8) . . . . ?
C5_7 C2_7 C1_7 C201 114.4(8) . . . . ?
C5_7 C2_7 C1_7 C202 -65.4(9) . . . . ?
C4_7 C2_7 C1_7 C201 -3.3(8) . . . . ?
C4_7 C2_7 C1_7 C202 176.9(6) . . . . ?
C1_7 C202 C1_8 C203 0.00(4) . . . . ?
C1_7 C202 C1_8 C2_8 177.3(6) . . . . ?
C1_8 C202 C1_7 C201 0.00(3) . . . . ?
C1_8 C202 C1_7 C2_7 179.7(5) . . . . ?
C1_9 C212 C1_10 C211 0.00(9) . . . . ?
C1_9 C212 C1_10 C2_10 178.6(7) . . . . ?
C1_10 C212 C1_9 C213 -0.01(9) . . . . ?
C1_10 C212 C1_9 C2_9 179.4(7) . . . . ?

loop_
_smtbx_masks_void_nr
_smtbx_masks_void_average_x
_smtbx_masks_void_average_y
_smtbx_masks_void_average_z
_smtbx_masks_void_volume
_smtbx_masks_void_count_electrons
_smtbx_masks_void_content
1 0.000 0.000 -0.680 8596.3 2686.3 ?
2 -0.495 -0.559 -0.196 25266.7 6800.8 ?
3 0.329 0.329 0.500 277.8 44.0 ?
4 0.671 0.671 0.500 277.8 41.8 ?
